data_7062306
loop_
_publ_author_name
'Chand, Prem'
'Kumar, Ashish'

_publ_section_title
;
 Acquiring preferred mode of aggregation through positional antagonism for
 saponification triggered gelation
;
_journal_issue 13
_journal_name_full 'New Journal of Chemistry'
_journal_page_first 6135
_journal_page_last 6143
_journal_paper_doi 10.1039/D2NJ04858B
_journal_volume 47
_journal_year 2023
_chemical_absolute_configuration unk
_chemical_compound_source '5 aminoisophthalic acid, o-vanillin and Zinc nitrate hexahydrate'
_chemical_formula_moiety 'C52 H48 N6 O12 Zn'
_chemical_formula_sum 'C52 H48 N6 O12 Zn'
_chemical_formula_weight 1014.33
_chemical_melting_point 390
_chemical_name_common 'Complex B'
_chemical_name_systematic '[Zn(LB)2]'
_space_group_crystal_system triclinic
_space_group_IT_number 2
_space_group_name_Hall '-P 1'
_space_group_name_H-M_alt 'P -1'
_symmetry_cell_setting triclinic
_symmetry_Int_Tables_number 2
_symmetry_space_group_name_H-M 'P -1'
_atom_sites_solution_hydrogens geom
_audit_creation_method SHELXL-2018/3
_audit_update_record
;
2023-02-05 deposited with the CCDC.	2023-02-21 downloaded from the CCDC.
;
_cell_angle_alpha 100.281(2)
_cell_angle_beta 90.399(2)
_cell_angle_gamma 102.671(2)
_cell_formula_units_Z 4
_cell_length_a 15.0993(2)
_cell_length_b 17.6129(4)
_cell_length_c 20.3424(5)
_cell_measurement_reflns_used 31096
_cell_measurement_temperature 293(2)
_cell_measurement_theta_max 27.0240
_cell_measurement_theta_min 2.4680
_cell_volume 5187.41(19)
_computing_cell_refinement 'CrysAlisPro 1.171.42.63a (Rigaku OD, 2022)'
_computing_data_collection 'CrysAlisPro 1.171.42.63a (Rigaku OD, 2022)'
_computing_data_reduction 'CrysAlisPro 1.171.42.63a (Rigaku OD, 2022)'
_computing_molecular_graphics 'Olex2 1.5-dev (Dolomanov et al., 2009)'
_computing_publication_material 'Olex2 1.5-dev (Dolomanov et al., 2009)'
_computing_structure_refinement 'SHELXL-2018/3 (Sheldrick, 2018)'
_computing_structure_solution 'SHELXT 2018/2 (Sheldrick, 2018)'
_diffrn_ambient_temperature 293(2)
_diffrn_detector_area_resol_mean 10.0000
_diffrn_measured_fraction_theta_full 0.998
_diffrn_measured_fraction_theta_max 0.998
_diffrn_measurement_device_type 'XtaLAB Synergy, Dualflex, HyPix3000'
_diffrn_measurement_method '\w scans'
_diffrn_radiation_probe x-ray
_diffrn_radiation_type MoK\a
_diffrn_radiation_wavelength 0.71073
_diffrn_reflns_av_R_equivalents 0.0582
_diffrn_reflns_av_unetI/netI 0.0494
_diffrn_reflns_Laue_measured_fraction_full 0.998
_diffrn_reflns_Laue_measured_fraction_max 0.998
_diffrn_reflns_limit_h_max 16
_diffrn_reflns_limit_h_min -16
_diffrn_reflns_limit_k_max 19
_diffrn_reflns_limit_k_min -19
_diffrn_reflns_limit_l_max 22
_diffrn_reflns_limit_l_min -22
_diffrn_reflns_number 99110
_diffrn_reflns_point_group_measured_fraction_full 0.998
_diffrn_reflns_point_group_measured_fraction_max 0.998
_diffrn_reflns_theta_full 23.000
_diffrn_reflns_theta_max 23.000
_diffrn_reflns_theta_min 2.397
_diffrn_source 'micro-focus sealed X-ray tube'
_diffrn_source_type 'PhotonJet (Mo) X-ray Source'
_exptl_absorpt_coefficient_mu 0.539
_exptl_absorpt_correction_T_max 1.00000
_exptl_absorpt_correction_T_min 0.64415
_exptl_absorpt_correction_type multi-scan
_exptl_absorpt_process_details 'CrysAlisPro 1.171.42.63a (Rigaku Oxford Diffraction, 2022)'
_exptl_crystal_colour 'Dark Red'
_exptl_crystal_density_diffrn 1.299
_exptl_crystal_density_method 'not measured'
_exptl_crystal_description Block
_exptl_crystal_F_000 2112
_exptl_crystal_recrystallization_method 'Re-crystallisation from solvent: Methanol, Dichloromethane'
_exptl_crystal_size_max 0.3
_exptl_crystal_size_mid 0.1
_exptl_crystal_size_min 0.04
_refine_diff_density_max 0.709
_refine_diff_density_min -0.422
_refine_diff_density_rms 0.059
_refine_ls_extinction_method none
_refine_ls_goodness_of_fit_ref 1.015
_refine_ls_hydrogen_treatment constr
_refine_ls_matrix_type full
_refine_ls_number_parameters 1444
_refine_ls_number_reflns 14424
_refine_ls_number_restraints 455
_refine_ls_restrained_S_all 1.013
_refine_ls_R_factor_all 0.0995
_refine_ls_R_factor_gt 0.0607
_refine_ls_shift/su_max 0.002
_refine_ls_shift/su_mean 0.000
_refine_ls_structure_factor_coef Fsqd
_refine_ls_weighting_details 'w=1/[\s^2^(Fo^2^)+(0.1061P)^2^+3.8842P] where P=(Fo^2^+2Fc^2^)/3'
_refine_ls_weighting_scheme calc
_refine_ls_wR_factor_gt 0.1639
_refine_ls_wR_factor_ref 0.1935
_reflns_Friedel_coverage 0.000
_reflns_number_gt 9446
_reflns_number_total 14424
_reflns_threshold_expression 'I > 2\s(I)'
_cod_data_source_file d2nj04858b2.cif
_cod_data_source_block shelx_CCDC2
_cod_depositor_comments 'Adding full bibliography for 7062305--7062306.cif.'
_cod_database_code 7062306
_shelx_shelxl_version_number 2018/3
_shelx_space_group_comment
;
The symmetry employed for this shelxl refinement is uniquely defined
by the following loop, which should always be used as a source of
symmetry information in preference to the above space-group names.
They are only intended as comments.
;

loop_
_space_group_symop_operation_xyz
'x, y, z'
'-x, -y, -z'

loop_
_atom_site_label
_atom_site_type_symbol
_atom_site_fract_x
_atom_site_fract_y
_atom_site_fract_z
_atom_site_U_iso_or_equiv
_atom_site_adp_type
_atom_site_occupancy
_atom_site_site_symmetry_order
_atom_site_calc_flag
_atom_site_refinement_flags_posn
_atom_site_refinement_flags_adp
_atom_site_refinement_flags_occupancy
_atom_site_disorder_assembly
_atom_site_disorder_group
Zn1 Zn 0.32347(3) 0.99843(3) 1.03867(3) 0.05739(19) Uani 1 1 d . . . . .
O11 O 0.35442(19) 1.10636(18) 1.08466(15) 0.0613(8) Uani 1 1 d . . . . .
N1 N 0.1908(2) 0.9462(2) 1.02363(18) 0.0545(9) Uani 1 1 d . . . . .
O5 O 0.35156(19) 0.92308(18) 1.08778(16) 0.0635(8) Uani 1 1 d . . . . .
O6 O 0.4208(2) 0.8470(2) 1.16276(17) 0.0744(10) Uani 1 1 d . . . . .
O2 O -0.0993(2) 0.8411(2) 0.87993(18) 0.0794(10) Uani 1 1 d . . . . .
C15 C 0.2945(3) 0.8663(3) 1.1075(2) 0.0555(11) Uani 1 1 d . . . . .
O12 O 0.4007(2) 1.2357(2) 1.17266(18) 0.0829(11) Uani 1 1 d . . . . .
C13 C 0.1550(3) 0.8857(3) 1.0510(2) 0.0556(11) Uani 1 1 d . . . . .
H13 H 0.092765 0.866108 1.043137 0.067 Uiso 1 1 calc R U . . .
N2 N 0.1195(3) 0.6745(3) 1.1731(2) 0.0813(13) Uani 1 1 d . . . . .
C6 C 0.1640(3) 1.0535(3) 0.9754(2) 0.0587(12) Uani 1 1 d . . . . .
H6 H 0.217412 1.084136 0.997756 0.070 Uiso 1 1 calc R U . . .
C27 C 0.3935(3) 0.9516(3) 0.9009(2) 0.0526(11) Uani 1 1 d . . . . .
C45 C 0.5428(3) 1.2127(3) 1.0015(3) 0.0653(13) Uani 1 1 d . . . . .
H45 H 0.573311 1.207284 0.961993 0.078 Uiso 1 1 calc R U . . .
O1 O -0.1214(3) 0.9411(2) 0.8329(2) 0.0979(12) Uani 1 1 d . . . . .
C40 C 0.4699(3) 1.1502(3) 1.0114(2) 0.0552(12) Uani 1 1 d . . . . .
O4 O 0.2285(3) 1.2001(2) 0.9453(2) 0.0978(13) Uani 1 1 d . . . . .
N5 N 0.6460(3) 1.3342(3) 1.0297(2) 0.0788(12) Uani 1 1 d . . . . .
C5 C 0.1133(3) 1.0867(3) 0.9363(2) 0.0622(12) Uani 1 1 d . . . . .
C31 C 0.4521(4) 0.8882(3) 0.8017(2) 0.0688(14) Uani 1 1 d . . . . .
C4 C 0.0357(3) 1.0401(3) 0.9005(2) 0.0646(13) Uani 1 1 d . . . . .
H4 H 0.002140 1.061994 0.873471 0.078 Uiso 1 1 calc R U . . .
C32 C 0.4600(3) 0.9510(3) 0.8541(2) 0.0611(12) Uani 1 1 d . . . . .
H32 H 0.510199 0.993272 0.858279 0.073 Uiso 1 1 calc R U . . .
C14 C 0.1997(3) 0.8463(3) 1.0914(2) 0.0570(12) Uani 1 1 d . . . . .
O10 O 0.5958(3) 0.9425(3) 0.76611(19) 0.0923(12) Uani 1 1 d . . . . .
C39 C 0.4516(3) 1.0824(3) 0.9590(2) 0.0570(12) Uani 1 1 d . . . . .
H39 H 0.482848 1.088042 0.920307 0.068 Uiso 1 1 calc R U . . .
C7 C -0.0773(3) 0.9137(4) 0.8683(3) 0.0703(14) Uani 1 1 d . . . . .
C28 C 0.3194(3) 0.8882(3) 0.8942(3) 0.0664(13) Uani 1 1 d . . . . .
H28 H 0.275062 0.887665 0.925670 0.080 Uiso 1 1 calc R U . . .
C16 C 0.3300(3) 0.8207(3) 1.1486(2) 0.0604(12) Uani 1 1 d . . . . .
C2 C 0.0578(3) 0.9284(3) 0.9450(2) 0.0605(12) Uani 1 1 d . . . . .
H2 H 0.039303 0.875092 0.947425 0.073 Uiso 1 1 calc R U . . .
N6 N 0.6720(3) 1.3939(3) 1.0728(3) 0.0854(13) Uani 1 1 d . . . . .
C18 C 0.1815(3) 0.7382(3) 1.1527(3) 0.0690(14) Uani 1 1 d . . . . .
C19 C 0.1449(3) 0.7810(3) 1.1153(2) 0.0635(13) Uani 1 1 d . . . . .
H19 H 0.082655 0.767453 1.105065 0.076 Uiso 1 1 calc R U . . .
C17 C 0.2750(4) 0.7575(3) 1.1695(2) 0.0709(14) Uani 1 1 d . . . . .
H17 H 0.299694 0.727546 1.194926 0.085 Uiso 1 1 calc R U . . .
C43 C 0.5231(3) 1.2902(3) 1.1061(3) 0.0671(13) Uani 1 1 d . . . . .
H43 H 0.541230 1.336419 1.137817 0.081 Uiso 1 1 calc R U . . .
O9 O 0.5174(3) 0.8290(3) 0.7054(2) 0.1117(15) Uani 1 1 d . . . . .
O3 O 0.0904(3) 1.2106(2) 0.9170(2) 0.1116(15) Uani 1 1 d . . . . .
O8 O 0.1771(4) 0.7606(3) 0.8816(3) 0.147(2) Uani 1 1 d . . . . .
C21 C 0.0913(5) 0.5700(4) 1.2246(3) 0.102(2) Uani 1 1 d . . . . .
O7 O 0.2178(4) 0.7048(3) 0.7838(3) 0.149(2) Uani 1 1 d . . . . .
C52 C 0.7906(4) 1.4368(4) 0.9934(4) 0.101(2) Uani 1 1 d . . . . .
H52 H 0.768079 1.391753 0.961381 0.122 Uiso 1 1 calc R U . . .
C33 C 0.2320(5) 0.7568(4) 0.8311(4) 0.106(2) Uani 1 1 d . . . . .
C34 C 0.0947(9) 0.6965(7) 0.8737(7) 0.248(8) Uani 1 1 d . . . . .
H34A H 0.051557 0.707751 0.843320 0.298 Uiso 1 1 calc R U . . .
H34B H 0.110659 0.647570 0.853138 0.298 Uiso 1 1 calc R U . . .
C22 C 0.0025(6) 0.5652(5) 1.2244(5) 0.166(4) Uani 1 1 d . . . . .
H22 H -0.021948 0.602332 1.207579 0.199 Uiso 1 1 calc R U . . .
C41 C 0.4225(3) 1.1592(3) 1.0701(2) 0.0553(12) Uani 1 1 d . . . . .
Zn2 Zn 0.82654(4) 0.99252(3) 0.46536(3) 0.0647(2) Uani 1 1 d . . . . .
O23 O 0.8578(2) 1.0960(2) 0.44392(16) 0.0696(9) Uani 1 1 d . . . . .
N10 N 0.9034(3) 1.0155(2) 0.54987(19) 0.0618(10) Uani 1 1 d . . . . .
O17 O 0.8444(2) 0.9111(2) 0.39479(17) 0.0747(9) Uani 1 1 d . . . . .
N7 N 0.6928(3) 0.9495(3) 0.4701(2) 0.0710(11) Uani 1 1 d . . . . .
O24 O 0.9011(3) 1.2183(2) 0.3877(2) 0.0940(12) Uani 1 1 d . . . . .
C84 C 0.9725(4) 0.9623(3) 0.6390(2) 0.0704(14) Uani 1 1 d . . . . .
H84 H 1.022243 1.005067 0.645309 0.084 Uiso 1 1 calc R U . . .
C79 C 0.9019(3) 0.9570(3) 0.5911(2) 0.0653(13) Uani 1 1 d . . . . .
C93 C 1.0405(4) 1.2151(4) 0.5608(3) 0.0861(17) Uani 1 1 d . . . . .
H93 H 1.070555 1.214102 0.600536 0.103 Uiso 1 1 calc R U . . .
O20 O 1.1104(3) 0.9658(3) 0.7292(2) 0.1044(13) Uani 1 1 d . . . . .
C92 C 0.9710(3) 1.1502(3) 0.5334(2) 0.0620(12) Uani 1 1 d . . . . .
C54 C 0.6752(4) 1.0663(4) 0.5441(3) 0.0823(16) Uani 1 1 d . . . . .
H54 H 0.727583 1.093597 0.527457 0.099 Uiso 1 1 calc R U . . .
O18 O 0.8902(8) 0.8160(11) 0.2917(9) 0.087(3) Uani 0.629(13) 1 d D . P A 1
O19 O 1.0379(3) 0.8516(3) 0.7582(2) 0.1193(16) Uani 1 1 d . . . . .
O16 O 0.4046(3) 0.8712(4) 0.5883(3) 0.1271(19) Uani 1 1 d . . . . .
C95 C 1.0202(4) 1.2831(3) 0.4733(3) 0.0899(17) Uani 1 1 d . . . . .
H95 H 1.037285 1.327385 0.453423 0.108 Uiso 1 1 calc R U . . .
C66 C 0.6881(4) 0.8417(3) 0.3746(3) 0.0765(13) Uani 1 1 d D . . . .
O15 O 0.3967(4) 0.9757(4) 0.6659(3) 0.162(2) Uani 1 1 d . . . . .
C58 C 0.5656(4) 0.9463(4) 0.5466(3) 0.0883(17) Uani 1 1 d . . . . .
H58 H 0.545206 0.892095 0.531821 0.106 Uiso 1 1 calc R U . . .
C68 C 0.8010(12) 0.7998(15) 0.3041(13) 0.075(4) Uani 0.629(13) 1 d D . P A 1
C73 C 0.5126(6) 0.5735(7) 0.1715(6) 0.092(4) Uani 0.629(13) 1 d DG . P A 1
C78 C 0.5290(6) 0.5180(8) 0.1180(7) 0.102(4) Uani 0.629(13) 1 d DG . P A 1
H78 H 0.588411 0.514871 0.108416 0.122 Uiso 0.629(13) 1 calc R U P A 1
C77 C 0.4567(8) 0.4671(8) 0.0789(7) 0.113(5) Uani 0.629(13) 1 d DG . P A 1
H77 H 0.467724 0.429951 0.043148 0.136 Uiso 0.629(13) 1 calc R U P A 1
C76 C 0.3680(7) 0.4717(8) 0.0933(7) 0.117(8) Uani 0.629(13) 1 d DG . P A 1
H76 H 0.319636 0.437688 0.067169 0.141 Uiso 0.629(13) 1 calc R U P A 1
C75 C 0.3516(6) 0.5272(8) 0.1468(8) 0.168(10) Uani 0.629(13) 1 d DG . P A 1
H75 H 0.292232 0.530346 0.156459 0.202 Uiso 0.629(13) 1 calc R U P A 1
C74 C 0.4239(7) 0.5781(7) 0.1859(6) 0.132(6) Uani 0.629(13) 1 d DG . P A 1
H74 H 0.412918 0.615267 0.221728 0.158 Uiso 0.629(13) 1 calc R U P A 1
C81 C 0.8252(4) 0.8339(4) 0.6193(3) 0.0882(17) Uani 1 1 d . . . . .
C94 C 1.0651(4) 1.2782(4) 0.5319(4) 0.0970(19) Uani 1 1 d . . . . .
O14 O 0.7414(4) 1.2203(4) 0.6002(3) 0.157(2) Uani 1 1 d . . . . .
C55 C 0.6288(4) 1.1058(5) 0.5934(3) 0.0919(18) Uani 1 1 d . . . . .
C82 C 0.8932(5) 0.8395(4) 0.6671(3) 0.0937(18) Uani 1 1 d . . . . .
H82 H 0.889379 0.800428 0.692966 0.112 Uiso 1 1 calc R U . . .
C56 C 0.5517(5) 1.0654(6) 0.6177(3) 0.104(2) Uani 1 1 d . . . . .
H56 H 0.521039 1.092176 0.650307 0.125 Uiso 1 1 calc R U . . .
N8 N 0.5672(7) 0.6753(6) 0.2518(5) 0.088(3) Uani 0.629(13) 1 d D . P A 1
O22 O 0.6881(4) 0.7652(3) 0.5656(3) 0.145(2) Uani 1 1 d . . . . .
O13 O 0.6173(5) 1.2319(4) 0.6522(4) 0.179(3) Uani 1 1 d . . . . .
C62 C 0.4336(5) 0.9437(7) 0.6207(5) 0.116(3) Uani 1 1 d . . . . .
N11 N 1.1431(16) 1.3369(11) 0.5581(9) 0.131(5) Uani 0.500(9) 1 d D . P B 1
N9 N 0.5902(6) 0.6280(5) 0.2054(5) 0.085(3) Uani 0.629(13) 1 d D . P A 1
O21 O 0.7414(5) 0.7115(4) 0.6427(3) 0.170(3) Uani 1 1 d . . . . .
C88 C 0.7488(6) 0.7641(5) 0.6120(5) 0.125(3) Uani 1 1 d . . . . .
C53 C 0.6424(3) 0.9863(4) 0.5202(3) 0.0761(15) Uani 1 1 d . . . . .
C59 C 0.6598(7) 1.1906(6) 0.6180(4) 0.126(3) Uani 1 1 d . . . . .
C38 C 0.7375(5) 1.0121(5) 0.7376(4) 0.132(3) Uani 1 1 d . . . . .
H38A H 0.786358 1.010734 0.707776 0.197 Uiso 1 1 calc R U . . .
H38B H 0.761456 1.024266 0.783011 0.197 Uiso 1 1 calc R U . . .
H38C H 0.706539 1.052053 0.729712 0.197 Uiso 1 1 calc R U . . .
C57 C 0.5188(4) 0.9854(5) 0.5942(4) 0.095(2) Uani 1 1 d . . . . .
C80 C 0.8311(4) 0.8926(3) 0.5817(3) 0.0752(14) Uani 1 1 d . . . . .
H80 H 0.785641 0.888002 0.549216 0.090 Uiso 1 1 calc R U . . .
N4 N 0.3971(2) 1.0137(2) 0.95807(18) 0.0543(9) Uani 1 1 d . . . . .
C97 C 0.9235(3) 1.1523(3) 0.4741(2) 0.0649(13) Uani 1 1 d . . . . .
C1 C 0.1358(3) 0.9750(3) 0.9816(2) 0.0551(11) Uani 1 1 d . . . . .
C42 C 0.4503(3) 1.2317(3) 1.1171(3) 0.0644(13) Uani 1 1 d . . . . .
C83 C 0.9664(4) 0.9031(4) 0.6761(3) 0.0838(16) Uani 1 1 d . . . . .
C44 C 0.5693(3) 1.2796(3) 1.0473(3) 0.0668(13) Uani 1 1 d . . . . .
N3 N 0.1565(3) 0.6315(3) 1.2016(2) 0.0898(14) Uani 1 1 d . . . . .
C30 C 0.3770(4) 0.8259(3) 0.7952(3) 0.0794(15) Uani 1 1 d . . . . .
H30 H 0.371148 0.783855 0.759407 0.095 Uiso 1 1 calc R U . . .
C67 C 0.7816(4) 0.8564(3) 0.3608(3) 0.0743(13) Uani 1 1 d D . . . .
C29 C 0.3107(4) 0.8256(3) 0.8412(3) 0.0740(14) Uani 1 1 d . . . . .
C96 C 0.9509(4) 1.2219(3) 0.4454(3) 0.0760(15) Uani 1 1 d . . . . .
C36 C 0.5248(4) 0.8832(4) 0.7528(3) 0.0836(17) Uani 1 1 d . . . . .
C65 C 0.6512(4) 0.8879(4) 0.4273(3) 0.0777(16) Uani 1 1 d . . . . .
H65 H 0.588948 0.871909 0.431650 0.093 Uiso 1 1 calc R U . . .
C46 C 0.4255(5) 1.3061(4) 1.2228(3) 0.106(2) Uani 1 1 d . . . . .
H46A H 0.421752 1.351314 1.203544 0.158 Uiso 1 1 calc R U . . .
H46B H 0.486542 1.311747 1.239755 0.158 Uiso 1 1 calc R U . . .
H46C H 0.384759 1.302368 1.258715 0.158 Uiso 1 1 calc R U . . .
C8 C -0.1827(4) 0.7905(4) 0.8466(3) 0.106(2) Uani 1 1 d . . . . .
H8A H -0.234642 0.811528 0.862215 0.128 Uiso 1 1 calc R U . . .
H8B H -0.180710 0.788157 0.798649 0.128 Uiso 1 1 calc R U . . .
C47 C 0.7506(3) 1.4485(3) 1.0531(4) 0.0837(17) Uani 1 1 d . . . . .
C85 C 1.0411(5) 0.9026(5) 0.7254(3) 0.0926(18) Uani 1 1 d . . . . .
C20 C 0.4656(4) 0.7997(4) 1.1952(3) 0.100(2) Uani 1 1 d . . . . .
H20A H 0.454299 0.746966 1.169533 0.150 Uiso 1 1 calc R U . . .
H20B H 0.442955 0.798146 1.239046 0.150 Uiso 1 1 calc R U . . .
H20C H 0.529808 0.822160 1.198980 0.150 Uiso 1 1 calc R U . . .
C37 C 0.6740(4) 0.9354(5) 0.7258(3) 0.113(2) Uani 1 1 d . . . . .
H37A H 0.702755 0.895637 0.738475 0.136 Uiso 1 1 calc R U . . .
H37B H 0.654992 0.919678 0.678818 0.136 Uiso 1 1 calc R U . . .
C3 C 0.0086(3) 0.9617(3) 0.9053(2) 0.0584(12) Uani 1 1 d . . . . .
C91 C 0.9552(3) 1.0858(3) 0.5680(2) 0.0658(13) Uani 1 1 d . . . . .
H91 H 0.986163 1.095181 0.609421 0.079 Uiso 1 1 calc R U . . .
C26 C 0.1271(7) 0.5154(4) 1.2498(4) 0.146(3) Uani 1 1 d . . . . .
H26 H 0.189154 0.517650 1.248856 0.175 Uiso 1 1 calc R U . . .
C72 C 0.9251(13) 0.7606(14) 0.2471(13) 0.140(8) Uani 0.629(13) 1 d D . P A 1
H72A H 0.900661 0.756916 0.202708 0.210 Uiso 0.629(13) 1 calc R U P A 1
H72B H 0.908507 0.709773 0.260172 0.210 Uiso 0.629(13) 1 calc R U P A 1
H72C H 0.990166 0.777186 0.248036 0.210 Uiso 0.629(13) 1 calc R U P A 1
C63 C 0.3218(5) 0.8265(7) 0.6110(5) 0.152(4) Uani 1 1 d . . . . .
H63A H 0.324465 0.832238 0.659292 0.182 Uiso 1 1 calc R U . . .
H63B H 0.269427 0.844512 0.597309 0.182 Uiso 1 1 calc R U . . .
C49 C 0.8571(5) 1.5707(4) 1.0867(5) 0.129(3) Uani 1 1 d . . . . .
H49 H 0.879198 1.616220 1.118424 0.154 Uiso 1 1 calc R U . . .
C51 C 0.8647(5) 1.4927(5) 0.9814(4) 0.122(2) Uani 1 1 d . . . . .
H51 H 0.892724 1.485378 0.940902 0.146 Uiso 1 1 calc R U . . .
C50 C 0.8974(5) 1.5591(5) 1.0284(5) 0.124(3) Uani 1 1 d . . . . .
H50 H 0.947978 1.596321 1.019980 0.148 Uiso 1 1 calc R U . . .
C48 C 0.7829(4) 1.5151(4) 1.0994(4) 0.107(2) Uani 1 1 d . . . . .
H48 H 0.754757 1.523130 1.139750 0.128 Uiso 1 1 calc R U . . .
C10 C 0.1414(4) 1.1720(3) 0.9322(3) 0.0783(15) Uani 1 1 d . . . . .
C9 C -0.1909(7) 0.7128(6) 0.8618(7) 0.224(6) Uani 1 1 d . . . . .
H9A H -0.148910 0.686955 0.836489 0.336 Uiso 1 1 calc R U . . .
H9B H -0.251747 0.682326 0.850477 0.336 Uiso 1 1 calc R U . . .
H9C H -0.177482 0.717030 0.908732 0.336 Uiso 1 1 calc R U . . .
C11 C 0.2644(5) 1.2823(4) 0.9398(4) 0.124(3) Uani 1 1 d . . . . .
H11A H 0.245198 1.292040 0.897028 0.149 Uiso 1 1 calc R U . . .
H11B H 0.242730 1.317456 0.975138 0.149 Uiso 1 1 calc R U . . .
C12 C 0.3605(6) 1.2957(5) 0.9454(5) 0.159(4) Uani 1 1 d . . . . .
H12A H 0.380962 1.259448 0.911043 0.239 Uiso 1 1 calc R U . . .
H12B H 0.378784 1.287764 0.988461 0.239 Uiso 1 1 calc R U . . .
H12C H 0.386895 1.349080 0.940402 0.239 Uiso 1 1 calc R U . . .
C87 C 1.2529(5) 1.0431(6) 0.7780(4) 0.145(3) Uani 1 1 d . . . . .
H87A H 1.272575 1.052141 0.734689 0.217 Uiso 1 1 calc R U . . .
H87B H 1.304649 1.043857 0.806011 0.217 Uiso 1 1 calc R U . . .
H87C H 1.223263 1.083984 0.797819 0.217 Uiso 1 1 calc R U . . .
C86 C 1.1903(5) 0.9671(5) 0.7711(4) 0.122(3) Uani 1 1 d . . . . .
H86A H 1.171571 0.957151 0.814897 0.147 Uiso 1 1 calc R U . . .
H86B H 1.219997 0.925663 0.750931 0.147 Uiso 1 1 calc R U . . .
C70 C 0.6433(9) 0.7320(7) 0.2875(7) 0.077(3) Uani 0.629(13) 1 d D . P A 1
C69 C 0.7348(9) 0.7413(6) 0.2691(5) 0.072(3) Uani 0.629(13) 1 d D . P A 1
H69 H 0.749740 0.707042 0.232727 0.086 Uiso 0.629(13) 1 calc R U P A 1
C71 C 0.6150(9) 0.7835(9) 0.3393(8) 0.077(3) Uani 0.629(13) 1 d D . P A 1
H71 H 0.554506 0.779953 0.349685 0.093 Uiso 0.629(13) 1 calc R U P A 1
C98 C 0.9228(5) 1.2864(4) 0.3564(4) 0.120(2) Uani 1 1 d . . . . .
H98A H 0.884183 1.277941 0.316912 0.181 Uiso 1 1 calc R U . . .
H98B H 0.985170 1.295013 0.344522 0.181 Uiso 1 1 calc R U . . .
H98C H 0.913665 1.332041 0.386972 0.181 Uiso 1 1 calc R U . . .
C89 C 0.6065(9) 0.6983(8) 0.5581(7) 0.223(6) Uani 1 1 d . . . . .
H89A H 0.624461 0.648526 0.557169 0.267 Uiso 1 1 calc R U . . .
H89B H 0.567246 0.706082 0.595085 0.267 Uiso 1 1 calc R U . . .
C90 C 0.5626(13) 0.6978(10) 0.4993(11) 0.347(13) Uani 1 1 d . . . . .
H90A H 0.535294 0.742685 0.503811 0.521 Uiso 1 1 calc R U . . .
H90B H 0.516246 0.649978 0.487967 0.521 Uiso 1 1 calc R U . . .
H90C H 0.605306 0.700306 0.464553 0.521 Uiso 1 1 calc R U . . .
C35 C 0.0598(10) 0.6871(7) 0.9221(7) 0.238(7) Uani 1 1 d . . . . .
H35A H 0.104977 0.693429 0.957303 0.358 Uiso 1 1 calc R U . . .
H35B H 0.021988 0.634627 0.915868 0.358 Uiso 1 1 calc R U . . .
H35C H 0.023192 0.725199 0.933779 0.358 Uiso 1 1 calc R U . . .
C64 C 0.3169(10) 0.7493(9) 0.5812(10) 0.302(11) Uani 1 1 d . . . . .
H64A H 0.314556 0.744921 0.533458 0.452 Uiso 1 1 calc R U . . .
H64B H 0.263110 0.716179 0.594329 0.452 Uiso 1 1 calc R U . . .
H64C H 0.369480 0.732790 0.594964 0.452 Uiso 1 1 calc R U . . .
C23 C -0.0549(7) 0.5033(7) 1.2498(7) 0.222(6) Uani 1 1 d . . . . .
H23 H -0.117393 0.499039 1.248537 0.266 Uiso 1 1 calc R U . . .
C24 C -0.0216(10) 0.4529(6) 1.2745(6) 0.190(6) Uani 1 1 d . . . . .
H24 H -0.060889 0.412982 1.291157 0.228 Uiso 1 1 calc R U . . .
C25 C 0.0687(10) 0.4556(6) 1.2774(5) 0.174(4) Uani 1 1 d . . . . .
H25 H 0.091631 0.419425 1.296738 0.208 Uiso 1 1 calc R U . . .
N12 N 1.1671(14) 1.3874(12) 0.5344(9) 0.164(7) Uani 0.500(9) 1 d D . P B 1
C60 C 0.7780(10) 1.3068(7) 0.6220(7) 0.263(8) Uani 1 1 d . . . . .
H60A H 0.736352 1.335755 0.607022 0.315 Uiso 1 1 calc R U . . .
H60B H 0.784173 1.319833 0.670465 0.315 Uiso 1 1 calc R U . . .
C61 C 0.8575(14) 1.3273(9) 0.5967(12) 0.44(2) Uani 1 1 d . . . . .
H61A H 0.904203 1.341229 0.631774 0.661 Uiso 1 1 calc R U . . .
H61B H 0.858478 1.371984 0.575448 0.661 Uiso 1 1 calc R U . . .
H61C H 0.867977 1.283786 0.564306 0.661 Uiso 1 1 calc R U . . .
C100 C 1.2567(10) 1.4368(8) 0.5720(8) 0.187(8) Uani 0.500(9) 1 d DG . P B 1
C99 C 1.2949(12) 1.4322(8) 0.6331(8) 0.237(14) Uani 0.500(9) 1 d DG . P B 1
H99 H 1.270270 1.390698 0.654724 0.285 Uiso 0.500(9) 1 calc R U P B 1
C101 C 1.3701(11) 1.4898(10) 0.6619(7) 0.184(6) Uani 0.500(9) 1 d DG U P B 1
H101 H 1.395661 1.486755 0.702823 0.220 Uiso 0.500(9) 1 calc R U P B 1
C104 C 1.4069(9) 1.5519(8) 0.6296(8) 0.196(6) Uani 0.500(9) 1 d DG U P B 1
H104 H 1.457176 1.590385 0.648902 0.235 Uiso 0.500(9) 1 calc R U P B 1
C103 C 1.3686(11) 1.5564(8) 0.5685(8) 0.196(6) Uani 0.500(9) 1 d DG U P B 1
H103 H 1.393303 1.597956 0.546881 0.235 Uiso 0.500(9) 1 calc R U P B 1
C102 C 1.2935(11) 1.4989(10) 0.5397(7) 0.192(6) Uani 0.500(9) 1 d DG U P B 1
H102 H 1.267914 1.501900 0.498780 0.231 Uiso 0.500(9) 1 calc R U P B 1
N11A N 1.1464(16) 1.3411(12) 0.5873(11) 0.141(6) Uani 0.500(9) 1 d D U P B 2
N12A N 1.1484(16) 1.3889(12) 0.5631(11) 0.176(6) Uani 0.500(9) 1 d D U P B 2
C105 C 1.2227(11) 1.4549(8) 0.6061(8) 0.203(6) Uani 0.500(9) 1 d DG U P B 2
C99A C 1.2424(12) 1.5308(9) 0.5914(8) 0.230(7) Uani 0.500(9) 1 d DG U P B 2
H99A H 1.216944 1.540453 0.552831 0.276 Uiso 0.500(9) 1 calc R U P B 2
C1A C 1.3001(12) 1.5922(8) 0.6344(10) 0.238(7) Uani 0.500(9) 1 d DG U P B 2
H1A H 1.313283 1.642958 0.624556 0.285 Uiso 0.500(9) 1 calc R U P B 2
C1B C 1.3382(11) 1.5778(10) 0.6921(9) 0.218(7) Uani 0.500(9) 1 d DG U P B 2
H1B H 1.376788 1.618862 0.720808 0.262 Uiso 0.500(9) 1 calc R U P B 2
C1C C 1.3185(11) 1.5019(11) 0.7068(8) 0.215(7) Uani 0.500(9) 1 d DG U P B 2
H1C H 1.343957 1.492261 0.745336 0.258 Uiso 0.500(9) 1 calc R U P B 2
C1D C 1.2608(12) 1.4405(9) 0.6638(8) 0.211(6) Uani 0.500(9) 1 d DG U P B 2
H1D H 1.247617 1.389756 0.673611 0.253 Uiso 0.500(9) 1 calc R U P B 2
C73A C 0.4902(8) 0.5855(10) 0.1878(9) 0.078(5) Uani 0.371(13) 1 d DG . P A 2
C78A C 0.3966(9) 0.5775(10) 0.1867(9) 0.088(6) Uani 0.371(13) 1 d DG . P A 2
H78A H 0.370749 0.609734 0.218629 0.106 Uiso 0.371(13) 1 calc R U P A 2
C77A C 0.3415(9) 0.5213(12) 0.1380(11) 0.099(7) Uani 0.371(13) 1 d DG . P A 2
H77A H 0.278789 0.515878 0.137304 0.119 Uiso 0.371(13) 1 calc R U P A 2
C76A C 0.3801(13) 0.4731(13) 0.0903(11) 0.138(18) Uani 0.371(13) 1 d DG . P A 2
H76A H 0.343192 0.435437 0.057704 0.166 Uiso 0.371(13) 1 calc R U P A 2
C75A C 0.4737(14) 0.4811(13) 0.0913(10) 0.103(8) Uani 0.371(13) 1 d DG . P A 2
H75A H 0.499553 0.448847 0.059431 0.124 Uiso 0.371(13) 1 calc R U P A 2
C74A C 0.5288(9) 0.5373(12) 0.1401(10) 0.089(6) Uani 0.371(13) 1 d DG . P A 2
H74A H 0.591515 0.542702 0.140757 0.107 Uiso 0.371(13) 1 calc R U P A 2
N8A N 0.6241(9) 0.6637(8) 0.2265(7) 0.081(5) Uani 0.371(13) 1 d D . P A 2
N9A N 0.5412(10) 0.6463(9) 0.2386(8) 0.080(5) Uani 0.371(13) 1 d D . P A 2
C70A C 0.6777(13) 0.7306(12) 0.2726(10) 0.083(7) Uani 0.371(13) 1 d D . P A 2
C71A C 0.6407(11) 0.7726(12) 0.3260(10) 0.069(6) Uani 0.371(13) 1 d D . P A 2
H71A H 0.578950 0.754848 0.331415 0.083 Uiso 0.371(13) 1 calc R U P A 2
C69A C 0.7714(13) 0.7513(14) 0.2617(11) 0.096(8) Uani 0.371(13) 1 d D . P A 2
H69A H 0.797107 0.722929 0.226875 0.115 Uiso 0.371(13) 1 calc R U P A 2
C68A C 0.8234(14) 0.815(2) 0.3048(19) 0.091(10) Uani 0.371(13) 1 d D . P A 2
O18A O 0.9144(10) 0.8397(17) 0.2981(15) 0.085(6) Uani 0.371(13) 1 d D . P A 2
C72A C 0.948(3) 0.795(2) 0.242(2) 0.17(2) Uani 0.371(13) 1 d D . P A 2
H72D H 0.911290 0.792185 0.203003 0.253 Uiso 0.371(13) 1 calc R U P A 2
H72E H 0.946494 0.743050 0.250488 0.253 Uiso 0.371(13) 1 calc R U P A 2
H72F H 1.009742 0.821143 0.236249 0.253 Uiso 0.371(13) 1 calc R U P A 2

loop_
_atom_site_aniso_label
_atom_site_aniso_U_11
_atom_site_aniso_U_22
_atom_site_aniso_U_33
_atom_site_aniso_U_23
_atom_site_aniso_U_13
_atom_site_aniso_U_12
Zn1 0.0463(3) 0.0605(4) 0.0632(4) 0.0235(3) 0.0010(2) -0.0026(2)
O11 0.0515(18) 0.061(2) 0.065(2) 0.0164(16) 0.0053(15) -0.0054(15)
N1 0.045(2) 0.058(2) 0.059(2) 0.0209(19) 0.0030(18) 0.0013(18)
O5 0.0467(18) 0.070(2) 0.076(2) 0.0333(17) 0.0020(15) 0.0008(16)
O6 0.053(2) 0.093(3) 0.086(2) 0.048(2) 0.0007(17) 0.0112(18)
O2 0.060(2) 0.084(3) 0.083(3) 0.017(2) -0.0109(18) -0.0096(19)
C15 0.051(3) 0.057(3) 0.059(3) 0.018(2) 0.008(2) 0.005(2)
O12 0.076(2) 0.084(3) 0.069(2) 0.000(2) 0.0099(19) -0.0124(19)
C13 0.043(2) 0.062(3) 0.060(3) 0.017(2) 0.005(2) 0.004(2)
N2 0.086(3) 0.067(3) 0.092(3) 0.040(3) 0.008(3) -0.001(2)
C6 0.046(3) 0.063(3) 0.065(3) 0.015(2) -0.002(2) 0.003(2)
C27 0.051(3) 0.055(3) 0.053(3) 0.017(2) -0.004(2) 0.009(2)
C45 0.059(3) 0.057(3) 0.078(4) 0.024(3) 0.009(3) 0.000(2)
O1 0.082(3) 0.111(3) 0.097(3) 0.028(2) -0.030(2) 0.009(2)
C40 0.049(3) 0.057(3) 0.059(3) 0.019(2) 0.002(2) 0.003(2)
O4 0.077(3) 0.064(2) 0.151(4) 0.042(2) -0.010(2) -0.005(2)
N5 0.067(3) 0.059(3) 0.099(4) 0.013(3) 0.000(2) -0.006(2)
C5 0.057(3) 0.065(3) 0.068(3) 0.024(3) 0.007(2) 0.011(2)
C31 0.070(4) 0.085(4) 0.055(3) 0.015(3) -0.003(3) 0.024(3)
C4 0.054(3) 0.080(4) 0.061(3) 0.022(3) 0.000(2) 0.011(3)
C32 0.053(3) 0.073(3) 0.058(3) 0.020(3) -0.001(2) 0.010(2)
C14 0.051(3) 0.062(3) 0.059(3) 0.021(2) 0.007(2) 0.004(2)
O10 0.075(3) 0.123(3) 0.080(3) 0.015(2) 0.020(2) 0.029(3)
C39 0.047(3) 0.067(3) 0.060(3) 0.025(3) 0.005(2) 0.007(2)
C7 0.058(3) 0.090(4) 0.060(3) 0.014(3) -0.002(3) 0.009(3)
C28 0.060(3) 0.065(3) 0.070(3) 0.015(3) -0.002(2) 0.002(3)
C16 0.053(3) 0.071(3) 0.061(3) 0.027(3) 0.009(2) 0.009(2)
C2 0.051(3) 0.064(3) 0.061(3) 0.016(2) 0.003(2) -0.001(2)
N6 0.066(3) 0.078(3) 0.105(4) 0.019(3) 0.002(3) 0.001(3)
C18 0.064(3) 0.064(3) 0.081(4) 0.033(3) 0.012(3) 0.001(3)
C19 0.051(3) 0.065(3) 0.072(3) 0.025(3) 0.008(2) -0.001(2)
C17 0.074(4) 0.077(4) 0.071(3) 0.034(3) 0.008(3) 0.019(3)
C43 0.060(3) 0.059(3) 0.074(4) 0.011(3) -0.008(3) -0.003(2)
O9 0.102(3) 0.153(4) 0.075(3) -0.009(3) 0.000(2) 0.041(3)
O3 0.103(3) 0.078(3) 0.158(4) 0.039(3) -0.029(3) 0.016(2)
O8 0.113(4) 0.117(4) 0.158(5) -0.018(3) 0.031(4) -0.052(3)
C21 0.121(6) 0.076(4) 0.102(5) 0.043(4) 0.001(4) -0.013(4)
O7 0.134(4) 0.117(4) 0.146(5) -0.045(4) -0.006(3) -0.023(3)
C52 0.084(4) 0.089(5) 0.113(5) 0.017(4) 0.006(4) -0.016(3)
C33 0.089(5) 0.090(5) 0.115(6) -0.007(4) -0.007(4) -0.007(4)
C34 0.211(12) 0.172(11) 0.250(15) -0.044(10) 0.086(11) -0.131(9)
C22 0.121(7) 0.149(8) 0.235(11) 0.128(8) 0.008(7) -0.028(6)
C41 0.041(3) 0.060(3) 0.060(3) 0.015(2) -0.006(2) -0.001(2)
Zn2 0.0570(4) 0.0728(4) 0.0594(4) 0.0134(3) -0.0013(3) 0.0035(3)
O23 0.065(2) 0.076(2) 0.064(2) 0.0196(18) -0.0084(17) 0.0015(18)
N10 0.056(2) 0.071(3) 0.058(2) 0.015(2) 0.0054(19) 0.013(2)
O17 0.066(2) 0.081(2) 0.067(2) -0.0026(18) -0.0068(17) 0.0090(19)
N7 0.058(3) 0.082(3) 0.070(3) 0.018(2) -0.003(2) 0.006(2)
O24 0.099(3) 0.092(3) 0.094(3) 0.045(2) 0.003(2) 0.006(2)
C84 0.077(4) 0.086(4) 0.053(3) 0.018(3) 0.013(3) 0.023(3)
C79 0.070(3) 0.078(4) 0.053(3) 0.017(3) 0.013(3) 0.023(3)
C93 0.086(4) 0.082(4) 0.080(4) 0.007(3) -0.014(3) 0.004(3)
O20 0.103(3) 0.150(4) 0.078(3) 0.040(3) -0.004(2) 0.050(3)
C92 0.063(3) 0.059(3) 0.058(3) 0.007(3) -0.003(2) 0.006(2)
C54 0.063(3) 0.109(5) 0.073(4) 0.019(3) 0.003(3) 0.014(3)
O18 0.082(4) 0.093(9) 0.067(7) -0.023(5) -0.021(4) 0.008(4)
O19 0.145(4) 0.150(4) 0.093(3) 0.063(3) 0.018(3) 0.063(3)
O16 0.077(3) 0.197(6) 0.115(4) 0.077(4) 0.015(3) 0.007(4)
C95 0.080(4) 0.069(4) 0.111(5) 0.026(3) 0.005(4) -0.012(3)
C66 0.078(2) 0.070(3) 0.076(3) 0.013(2) -0.018(2) 0.005(2)
O15 0.111(4) 0.240(7) 0.156(5) 0.080(5) 0.067(4) 0.051(4)
C58 0.061(4) 0.123(5) 0.089(4) 0.047(4) 0.001(3) 0.016(3)
C68 0.080(4) 0.076(7) 0.064(6) 0.006(5) -0.024(4) 0.012(4)
C73 0.094(5) 0.063(6) 0.109(7) 0.007(5) -0.029(5) 0.009(4)
C78 0.099(6) 0.070(7) 0.118(8) -0.007(5) -0.034(5) 0.003(4)
C77 0.098(7) 0.085(8) 0.131(9) -0.008(7) -0.037(5) -0.007(5)
C76 0.101(6) 0.083(11) 0.146(13) -0.002(10) -0.029(6) -0.006(6)
C75 0.096(6) 0.157(14) 0.201(14) -0.065(13) -0.036(6) 0.000(6)
C74 0.090(5) 0.112(10) 0.164(11) -0.031(8) -0.033(6) 0.007(5)
C81 0.088(4) 0.085(4) 0.095(5) 0.033(4) 0.024(4) 0.012(3)
C94 0.079(4) 0.076(4) 0.113(5) -0.002(4) -0.020(4) -0.014(3)
O14 0.141(5) 0.134(5) 0.154(5) -0.046(4) 0.033(4) 0.001(4)
C55 0.080(4) 0.118(6) 0.080(4) 0.019(4) 0.006(4) 0.027(4)
C82 0.109(5) 0.108(5) 0.081(4) 0.044(4) 0.025(4) 0.038(4)
C56 0.077(5) 0.174(8) 0.078(4) 0.040(5) 0.014(4) 0.048(5)
N8 0.077(5) 0.076(5) 0.100(5) -0.002(4) -0.018(4) 0.011(3)
O22 0.133(5) 0.119(4) 0.165(5) 0.056(4) -0.010(4) -0.036(3)
O13 0.207(7) 0.145(5) 0.190(6) 0.015(4) 0.105(6) 0.057(5)
C62 0.073(5) 0.204(10) 0.098(6) 0.078(6) 0.023(5) 0.044(6)
N11 0.173(11) 0.124(10) 0.098(12) 0.013(8) 0.018(10) 0.044(7)
N9 0.084(5) 0.069(5) 0.094(5) 0.002(3) -0.019(4) 0.014(3)
O21 0.195(6) 0.124(4) 0.194(6) 0.095(5) 0.002(5) -0.010(4)
C88 0.128(7) 0.115(7) 0.130(7) 0.043(6) 0.014(6) 0.009(5)
C53 0.053(3) 0.103(5) 0.077(4) 0.032(3) -0.003(3) 0.013(3)
C59 0.127(7) 0.154(9) 0.097(6) 0.019(6) 0.037(5) 0.033(7)
C38 0.098(5) 0.185(8) 0.119(6) 0.027(6) 0.033(5) 0.046(6)
C57 0.065(4) 0.151(7) 0.086(5) 0.057(5) 0.009(4) 0.032(4)
C80 0.074(4) 0.078(4) 0.074(4) 0.021(3) 0.008(3) 0.010(3)
N4 0.047(2) 0.056(2) 0.060(2) 0.020(2) 0.0004(17) 0.0044(19)
C97 0.058(3) 0.071(3) 0.064(3) 0.013(3) 0.009(3) 0.010(3)
C1 0.045(3) 0.064(3) 0.057(3) 0.022(2) 0.008(2) 0.007(2)
C42 0.051(3) 0.071(3) 0.065(3) 0.013(3) -0.005(3) 0.001(3)
C83 0.096(5) 0.107(5) 0.064(4) 0.032(3) 0.021(3) 0.042(4)
C44 0.048(3) 0.061(3) 0.086(4) 0.020(3) -0.005(3) -0.006(2)
N3 0.105(4) 0.070(3) 0.096(4) 0.041(3) 0.009(3) 0.001(3)
C30 0.084(4) 0.086(4) 0.065(4) 0.002(3) -0.014(3) 0.022(3)
C67 0.080(2) 0.074(3) 0.064(3) 0.009(2) -0.018(2) 0.010(3)
C29 0.068(3) 0.073(4) 0.075(4) 0.010(3) -0.008(3) 0.006(3)
C96 0.073(4) 0.081(4) 0.076(4) 0.023(3) 0.008(3) 0.013(3)
C36 0.077(4) 0.116(5) 0.064(4) 0.015(4) -0.002(3) 0.036(4)
C65 0.055(3) 0.092(4) 0.087(4) 0.037(4) -0.012(3) 0.001(3)
C46 0.110(5) 0.100(5) 0.077(4) -0.015(4) 0.011(4) -0.013(4)
C8 0.070(4) 0.121(6) 0.102(5) 0.008(4) -0.016(3) -0.023(4)
C47 0.051(3) 0.073(4) 0.122(5) 0.027(4) 0.000(3) -0.005(3)
C85 0.104(5) 0.126(6) 0.064(4) 0.030(4) 0.018(4) 0.050(5)
C20 0.069(4) 0.132(5) 0.117(5) 0.068(4) 0.002(3) 0.025(4)
C37 0.081(5) 0.155(7) 0.099(5) 0.004(5) 0.028(4) 0.030(5)
C3 0.048(3) 0.072(3) 0.053(3) 0.015(2) 0.000(2) 0.004(2)
C91 0.058(3) 0.086(4) 0.053(3) 0.008(3) -0.001(2) 0.018(3)
C26 0.211(9) 0.093(5) 0.139(7) 0.062(5) 0.015(6) 0.011(6)
C72 0.141(12) 0.152(18) 0.117(11) -0.034(12) 0.004(10) 0.058(13)
C63 0.065(5) 0.260(12) 0.147(7) 0.118(8) 0.012(5) 0.005(6)
C49 0.101(6) 0.084(5) 0.173(8) 0.009(5) -0.003(6) -0.027(4)
C51 0.097(5) 0.120(6) 0.130(6) 0.040(5) 0.026(4) -0.027(5)
C50 0.080(5) 0.095(6) 0.176(8) 0.038(6) -0.005(5) -0.032(4)
C48 0.081(4) 0.082(4) 0.133(6) 0.002(4) 0.001(4) -0.019(4)
C10 0.077(4) 0.068(4) 0.090(4) 0.025(3) -0.007(3) 0.008(3)
C9 0.173(9) 0.119(8) 0.343(16) 0.063(9) -0.129(10) -0.055(7)
C11 0.114(6) 0.068(4) 0.181(8) 0.046(4) -0.027(5) -0.017(4)
C12 0.136(8) 0.106(6) 0.226(10) 0.070(6) -0.011(7) -0.023(5)
C87 0.101(6) 0.209(10) 0.133(7) 0.055(7) -0.011(5) 0.035(6)
C86 0.112(6) 0.181(8) 0.094(5) 0.038(5) -0.015(4) 0.067(6)
C70 0.078(4) 0.068(5) 0.081(6) 0.010(4) -0.018(4) 0.011(4)
C69 0.077(5) 0.073(6) 0.062(5) 0.007(4) -0.021(4) 0.014(4)
C71 0.071(4) 0.071(5) 0.084(6) 0.008(4) -0.017(4) 0.011(4)
C98 0.147(6) 0.107(5) 0.121(6) 0.073(5) 0.017(5) 0.016(5)
C89 0.204(12) 0.177(11) 0.240(14) 0.066(10) -0.059(10) -0.076(9)
C90 0.32(2) 0.254(18) 0.39(3) 0.115(19) -0.14(2) -0.144(16)
C35 0.236(15) 0.161(10) 0.270(16) 0.055(11) 0.076(12) -0.073(9)
C64 0.221(15) 0.232(16) 0.41(3) 0.062(17) 0.159(16) -0.039(13)
C23 0.142(8) 0.239(13) 0.313(16) 0.202(13) 0.017(9) -0.021(8)
C24 0.229(13) 0.132(8) 0.190(10) 0.104(8) -0.050(10) -0.058(9)
C25 0.244(13) 0.107(7) 0.165(9) 0.074(6) -0.011(10) -0.009(8)
N12 0.195(13) 0.163(12) 0.139(13) 0.054(10) -0.004(9) 0.026(8)
C60 0.257(15) 0.176(11) 0.252(14) -0.114(10) 0.096(12) -0.053(11)
C61 0.36(2) 0.208(15) 0.57(4) -0.182(18) 0.30(3) -0.132(15)
C100 0.209(13) 0.164(10) 0.167(11) 0.017(9) -0.009(8) 0.014(9)
C99 0.250(19) 0.230(16) 0.196(14) 0.058(13) -0.047(14) -0.036(15)
C101 0.179(7) 0.183(7) 0.180(7) 0.033(4) -0.003(4) 0.022(4)
C104 0.196(8) 0.190(7) 0.192(7) 0.042(5) 0.004(4) 0.021(4)
C103 0.193(7) 0.191(7) 0.195(7) 0.045(4) 0.003(4) 0.021(4)
C102 0.192(7) 0.186(7) 0.193(7) 0.039(5) 0.004(4) 0.025(4)
N11A 0.155(8) 0.130(8) 0.154(9) 0.066(7) 0.011(7) 0.034(6)
N12A 0.174(8) 0.175(8) 0.183(8) 0.041(6) -0.001(6) 0.038(6)
C105 0.199(8) 0.196(7) 0.207(8) 0.035(6) 0.000(6) 0.031(6)
C99A 0.229(9) 0.219(8) 0.233(9) 0.036(6) -0.010(6) 0.040(6)
C1A 0.239(9) 0.222(9) 0.239(9) 0.029(7) -0.019(7) 0.037(6)
C1B 0.215(9) 0.208(9) 0.228(9) 0.034(7) -0.016(6) 0.045(6)
C1C 0.208(9) 0.213(9) 0.220(9) 0.037(7) 0.001(6) 0.044(6)
C1D 0.205(8) 0.203(8) 0.219(8) 0.038(6) 0.006(6) 0.033(6)
C73A 0.077(6) 0.052(8) 0.102(10) 0.014(7) -0.033(5) 0.008(5)
C78A 0.076(6) 0.067(10) 0.117(11) 0.016(8) -0.038(6) 0.006(5)
C77A 0.086(8) 0.079(12) 0.118(12) 0.016(10) -0.039(7) -0.008(6)
C76A 0.101(9) 0.13(3) 0.15(2) -0.03(2) -0.048(9) 0.000(9)
C75A 0.103(10) 0.074(12) 0.114(12) -0.005(9) -0.040(8) 0.002(8)
C74A 0.089(8) 0.064(11) 0.105(11) 0.000(8) -0.036(6) 0.010(7)
N8A 0.074(6) 0.070(8) 0.086(9) -0.006(6) -0.018(5) 0.005(5)
N9A 0.073(6) 0.068(8) 0.092(9) 0.008(6) -0.022(5) 0.004(5)
C70A 0.076(8) 0.082(11) 0.075(12) -0.006(8) -0.012(8) -0.002(7)
C71A 0.046(10) 0.074(14) 0.090(17) 0.020(11) 0.008(9) 0.018(9)
C69A 0.075(8) 0.100(15) 0.091(15) -0.005(11) -0.013(8) -0.008(7)
C68A 0.12(3) 0.07(2) 0.069(15) -0.005(13) -0.039(19) 0.010(18)
O18A 0.074(10) 0.088(15) 0.065(9) -0.035(8) -0.019(9) 0.001(8)
C72A 0.23(3) 0.13(3) 0.10(2) -0.05(2) 0.06(2) -0.01(2)

loop_
_atom_type_symbol
_atom_type_description
_atom_type_scat_dispersion_real
_atom_type_scat_dispersion_imag
_atom_type_scat_source
C C 0.0033 0.0016 'International Tables Vol C Tables 4.2.6.8 and 6.1.1.4'
H H 0.0000 0.0000 'International Tables Vol C Tables 4.2.6.8 and 6.1.1.4'
N N 0.0061 0.0033 'International Tables Vol C Tables 4.2.6.8 and 6.1.1.4'
O O 0.0106 0.0060 'International Tables Vol C Tables 4.2.6.8 and 6.1.1.4'
Zn Zn 0.2839 1.4301 'International Tables Vol C Tables 4.2.6.8 and 6.1.1.4'

loop_
_geom_angle_atom_site_label_1
_geom_angle_atom_site_label_2
_geom_angle_atom_site_label_3
_geom_angle
_geom_angle_site_symmetry_1
_geom_angle_site_symmetry_3
_geom_angle_publ_flag
O5 Zn1 O11 115.09(14) . . ?
O5 Zn1 N1 94.85(13) . . ?
O11 Zn1 N1 117.38(14) . . ?
O5 Zn1 N4 115.63(14) . . ?
O11 Zn1 N4 97.22(14) . . ?
N1 Zn1 N4 118.13(15) . . ?
C41 O11 Zn1 123.8(3) . . ?
C13 N1 C1 119.7(4) . . ?
C13 N1 Zn1 121.1(3) . . ?
C1 N1 Zn1 119.1(3) . . ?
C15 O5 Zn1 126.8(3) . . ?
C16 O6 C20 117.5(4) . . ?
C7 O2 C8 116.8(5) . . ?
O5 C15 C14 124.6(4) . . ?
O5 C15 C16 117.4(4) . . ?
C14 C15 C16 118.0(4) . . ?
C42 O12 C46 117.4(4) . . ?
N1 C13 C14 127.8(4) . . ?
N1 C13 H13 116.1 . . ?
C14 C13 H13 116.1 . . ?
N3 N2 C18 114.0(5) . . ?
C1 C6 C5 120.5(4) . . ?
C1 C6 H6 119.7 . . ?
C5 C6 H6 119.7 . . ?
C28 C27 C32 119.1(4) . . ?
C28 C27 N4 116.7(4) . . ?
C32 C27 N4 124.2(4) . . ?
C44 C45 C40 122.3(5) . . ?
C44 C45 H45 118.8 . . ?
C40 C45 H45 118.8 . . ?
C41 C40 C45 118.8(4) . . ?
C41 C40 C39 125.6(4) . . ?
C45 C40 C39 115.6(4) . . ?
C10 O4 C11 117.2(5) . . ?
N6 N5 C44 113.9(5) . . ?
C6 C5 C4 119.9(4) . . ?
C6 C5 C10 120.5(5) . . ?
C4 C5 C10 119.7(5) . . ?
C32 C31 C30 119.7(5) . . ?
C32 C31 C36 121.9(5) . . ?
C30 C31 C36 118.4(5) . . ?
C3 C4 C5 119.7(4) . . ?
C3 C4 H4 120.1 . . ?
C5 C4 H4 120.1 . . ?
C31 C32 C27 120.4(5) . . ?
C31 C32 H32 119.8 . . ?
C27 C32 H32 119.8 . . ?
C15 C14 C13 124.3(4) . . ?
C15 C14 C19 118.7(4) . . ?
C13 C14 C19 117.0(4) . . ?
C36 O10 C37 115.9(5) . . ?
N4 C39 C40 128.8(4) . . ?
N4 C39 H39 115.6 . . ?
C40 C39 H39 115.6 . . ?
O1 C7 O2 124.8(5) . . ?
O1 C7 C3 122.1(5) . . ?
O2 C7 C3 113.1(5) . . ?
C29 C28 C27 120.7(5) . . ?
C29 C28 H28 119.7 . . ?
C27 C28 H28 119.7 . . ?
O6 C16 C17 125.9(4) . . ?
O6 C16 C15 112.8(4) . . ?
C17 C16 C15 121.3(4) . . ?
C3 C2 C1 119.9(4) . . ?
C3 C2 H2 120.0 . . ?
C1 C2 H2 120.0 . . ?
N5 N6 C47 112.4(5) . . ?
C19 C18 C17 120.6(4) . . ?
C19 C18 N2 115.7(5) . . ?
C17 C18 N2 123.7(5) . . ?
C18 C19 C14 121.4(4) . . ?
C18 C19 H19 119.3 . . ?
C14 C19 H19 119.3 . . ?
C16 C17 C18 119.9(4) . . ?
C16 C17 H17 120.0 . . ?
C18 C17 H17 120.0 . . ?
C42 C43 C44 119.6(5) . . ?
C42 C43 H43 120.2 . . ?
C44 C43 H43 120.2 . . ?
C33 O8 C34 114.9(7) . . ?
C22 C21 C26 120.0(7) . . ?
C22 C21 N3 124.5(7) . . ?
C26 C21 N3 115.5(7) . . ?
C47 C52 C51 118.9(7) . . ?
C47 C52 H52 120.5 . . ?
C51 C52 H52 120.5 . . ?
O7 C33 O8 123.2(7) . . ?
O7 C33 C29 125.2(8) . . ?
O8 C33 C29 111.6(6) . . ?
C35 C34 O8 115.1(13) . . ?
C35 C34 H34A 108.5 . . ?
O8 C34 H34A 108.5 . . ?
C35 C34 H34B 108.5 . . ?
O8 C34 H34B 108.5 . . ?
H34A C34 H34B 107.5 . . ?
C21 C22 C23 119.6(9) . . ?
C21 C22 H22 120.2 . . ?
C23 C22 H22 120.2 . . ?
O11 C41 C40 124.5(4) . . ?
O11 C41 C42 117.7(4) . . ?
C40 C41 C42 117.8(4) . . ?
O17 Zn2 O23 113.66(15) . . ?
O17 Zn2 N10 118.94(15) . . ?
O23 Zn2 N10 97.56(15) . . ?
O17 Zn2 N7 95.64(17) . . ?
O23 Zn2 N7 114.53(16) . . ?
N10 Zn2 N7 117.75(17) . . ?
C97 O23 Zn2 124.0(3) . . ?
C91 N10 C79 119.6(4) . . ?
C91 N10 Zn2 118.5(3) . . ?
C79 N10 Zn2 121.8(3) . . ?
C67 O17 Zn2 126.1(4) . . ?
C65 N7 C53 119.4(5) . . ?
C65 N7 Zn2 120.2(4) . . ?
C53 N7 Zn2 120.4(4) . . ?
C96 O24 C98 116.2(5) . . ?
C83 C84 C79 119.1(5) . . ?
C83 C84 H84 120.4 . . ?
C79 C84 H84 120.4 . . ?
C80 C79 C84 119.0(5) . . ?
C80 C79 N10 118.3(5) . . ?
C84 C79 N10 122.6(5) . . ?
C94 C93 C92 122.4(6) . . ?
C94 C93 H93 118.8 . . ?
C92 C93 H93 118.8 . . ?
C85 O20 C86 116.5(6) . . ?
C93 C92 C97 119.0(5) . . ?
C93 C92 C91 116.0(5) . . ?
C97 C92 C91 125.0(5) . . ?
C53 C54 C55 119.3(6) . . ?
C53 C54 H54 120.4 . . ?
C55 C54 H54 120.4 . . ?
C68 O18 C72 119.3(13) . . ?
C62 O16 C63 115.9(7) . . ?
C96 C95 C94 119.0(6) . . ?
C96 C95 H95 120.5 . . ?
C94 C95 H95 120.5 . . ?
C67 C66 C71 128.7(8) . . ?
C67 C66 C65 123.7(5) . . ?
C71 C66 C65 107.6(8) . . ?
C67 C66 C71A 107.9(8) . . ?
C65 C66 C71A 128.4(8) . . ?
C57 C58 C53 121.2(7) . . ?
C57 C58 H58 119.4 . . ?
C53 C58 H58 119.4 . . ?
O18 C68 C69 126.9(11) . . ?
O18 C68 C67 110.9(11) . . ?
C69 C68 C67 122.2(12) . . ?
C78 C73 C74 120.0 . . ?
C78 C73 N9 116.6(7) . . ?
C74 C73 N9 123.2(7) . . ?
C77 C78 C73 120.0 . . ?
C77 C78 H78 120.0 . . ?
C73 C78 H78 120.0 . . ?
C78 C77 C76 120.0 . . ?
C78 C77 H77 120.0 . . ?
C76 C77 H77 120.0 . . ?
C75 C76 C77 120.0 . . ?
C75 C76 H76 120.0 . . ?
C77 C76 H76 120.0 . . ?
C74 C75 C76 120.0 . . ?
C74 C75 H75 120.0 . . ?
C76 C75 H75 120.0 . . ?
C75 C74 C73 120.0 . . ?
C75 C74 H74 120.0 . . ?
C73 C74 H74 120.0 . . ?
C80 C81 C82 119.7(6) . . ?
C80 C81 C88 123.4(7) . . ?
C82 C81 C88 116.9(7) . . ?
C93 C94 C95 120.6(5) . . ?
C93 C94 N11 119.0(11) . . ?
C95 C94 N11 120.1(11) . . ?
C93 C94 N11A 103.5(8) . . ?
C95 C94 N11A 135.5(8) . . ?
C59 O14 C60 117.4(8) . . ?
C56 C55 C54 120.2(7) . . ?
C56 C55 C59 119.1(7) . . ?
C54 C55 C59 120.7(7) . . ?
C83 C82 C81 119.6(6) . . ?
C83 C82 H82 120.2 . . ?
C81 C82 H82 120.2 . . ?
C55 C56 C57 120.7(7) . . ?
C55 C56 H56 119.6 . . ?
C57 C56 H56 119.6 . . ?
N9 N8 C70 113.1(11) . . ?
C88 O22 C89 114.5(8) . . ?
O15 C62 O16 125.5(8) . . ?
O15 C62 C57 121.9(10) . . ?
O16 C62 C57 112.5(8) . . ?
N12 N11 C94 121(2) . . ?
N8 N9 C73 110.9(10) . . ?
O21 C88 O22 122.6(8) . . ?
O21 C88 C81 125.7(9) . . ?
O22 C88 C81 111.7(7) . . ?
C54 C53 C58 119.5(6) . . ?
C54 C53 N7 116.7(5) . . ?
C58 C53 N7 123.8(6) . . ?
O13 C59 O14 120.9(10) . . ?
O13 C59 C55 125.5(9) . . ?
O14 C59 C55 113.6(8) . . ?
C37 C38 H38A 109.5 . . ?
C37 C38 H38B 109.5 . . ?
H38A C38 H38B 109.5 . . ?
C37 C38 H38C 109.5 . . ?
H38A C38 H38C 109.5 . . ?
H38B C38 H38C 109.5 . . ?
C58 C57 C56 119.0(6) . . ?
C58 C57 C62 121.7(8) . . ?
C56 C57 C62 119.3(8) . . ?
C79 C80 C81 121.5(5) . . ?
C79 C80 H80 119.2 . . ?
C81 C80 H80 119.2 . . ?
C39 N4 C27 119.3(4) . . ?
C39 N4 Zn1 117.9(3) . . ?
C27 N4 Zn1 122.7(3) . . ?
O23 C97 C92 124.8(5) . . ?
O23 C97 C96 118.3(5) . . ?
C92 C97 C96 116.8(5) . . ?
C6 C1 C2 119.2(4) . . ?
C6 C1 N1 116.8(4) . . ?
C2 C1 N1 124.0(4) . . ?
O12 C42 C43 124.5(5) . . ?
O12 C42 C41 114.1(4) . . ?
C43 C42 C41 121.4(5) . . ?
C82 C83 C84 121.0(6) . . ?
C82 C83 C85 116.9(6) . . ?
C84 C83 C85 122.1(6) . . ?
C45 C44 C43 120.0(4) . . ?
C45 C44 N5 114.2(5) . . ?
C43 C44 N5 125.8(5) . . ?
N2 N3 C21 112.4(5) . . ?
C29 C30 C31 120.6(5) . . ?
C29 C30 H30 119.7 . . ?
C31 C30 H30 119.7 . . ?
O17 C67 C66 125.3(5) . . ?
O17 C67 C68 122.4(8) . . ?
C66 C67 C68 112.3(8) . . ?
O17 C67 C68A 107.9(8) . . ?
C66 C67 C68A 126.7(8) . . ?
C30 C29 C28 119.6(5) . . ?
C30 C29 C33 117.6(6) . . ?
C28 C29 C33 122.8(6) . . ?
C95 C96 O24 125.4(5) . . ?
C95 C96 C97 122.0(5) . . ?
O24 C96 C97 112.6(5) . . ?
O9 C36 O10 124.2(6) . . ?
O9 C36 C31 122.3(6) . . ?
O10 C36 C31 113.5(6) . . ?
N7 C65 C66 128.6(5) . . ?
N7 C65 H65 115.7 . . ?
C66 C65 H65 115.7 . . ?
O12 C46 H46A 109.5 . . ?
O12 C46 H46B 109.5 . . ?
H46A C46 H46B 109.5 . . ?
O12 C46 H46C 109.5 . . ?
H46A C46 H46C 109.5 . . ?
H46B C46 H46C 109.5 . . ?
C9 C8 O2 108.1(6) . . ?
C9 C8 H8A 110.1 . . ?
O2 C8 H8A 110.1 . . ?
C9 C8 H8B 110.1 . . ?
O2 C8 H8B 110.1 . . ?
H8A C8 H8B 108.4 . . ?
C48 C47 C52 120.3(6) . . ?
C48 C47 N6 114.9(6) . . ?
C52 C47 N6 124.8(6) . . ?
O19 C85 O20 124.2(6) . . ?
O19 C85 C83 123.5(7) . . ?
O20 C85 C83 112.4(6) . . ?
O6 C20 H20A 109.5 . . ?
O6 C20 H20B 109.5 . . ?
H20A C20 H20B 109.5 . . ?
O6 C20 H20C 109.5 . . ?
H20A C20 H20C 109.5 . . ?
H20B C20 H20C 109.5 . . ?
C38 C37 O10 107.8(6) . . ?
C38 C37 H37A 110.1 . . ?
O10 C37 H37A 110.1 . . ?
C38 C37 H37B 110.1 . . ?
O10 C37 H37B 110.1 . . ?
H37A C37 H37B 108.5 . . ?
C4 C3 C2 120.7(4) . . ?
C4 C3 C7 118.6(5) . . ?
C2 C3 C7 120.6(5) . . ?
N10 C91 C92 128.8(4) . . ?
N10 C91 H91 115.6 . . ?
C92 C91 H91 115.6 . . ?
C21 C26 C25 119.5(10) . . ?
C21 C26 H26 120.3 . . ?
C25 C26 H26 120.3 . . ?
O18 C72 H72A 109.5 . . ?
O18 C72 H72B 109.5 . . ?
H72A C72 H72B 109.5 . . ?
O18 C72 H72C 109.5 . . ?
H72A C72 H72C 109.5 . . ?
H72B C72 H72C 109.5 . . ?
C64 C63 O16 105.1(9) . . ?
C64 C63 H63A 110.7 . . ?
O16 C63 H63A 110.7 . . ?
C64 C63 H63B 110.7 . . ?
O16 C63 H63B 110.7 . . ?
H63A C63 H63B 108.8 . . ?
C50 C49 C48 119.7(7) . . ?
C50 C49 H49 120.1 . . ?
C48 C49 H49 120.1 . . ?
C50 C51 C52 120.5(7) . . ?
C50 C51 H51 119.8 . . ?
C52 C51 H51 119.8 . . ?
C49 C50 C51 120.3(7) . . ?
C49 C50 H50 119.8 . . ?
C51 C50 H50 119.8 . . ?
C47 C48 C49 120.2(7) . . ?
C47 C48 H48 119.9 . . ?
C49 C48 H48 119.9 . . ?
O3 C10 O4 123.5(5) . . ?
O3 C10 C5 124.1(5) . . ?
O4 C10 C5 112.4(5) . . ?
C8 C9 H9A 109.5 . . ?
C8 C9 H9B 109.5 . . ?
H9A C9 H9B 109.5 . . ?
C8 C9 H9C 109.5 . . ?
H9A C9 H9C 109.5 . . ?
H9B C9 H9C 109.5 . . ?
C12 C11 O4 107.0(6) . . ?
C12 C11 H11A 110.3 . . ?
O4 C11 H11A 110.3 . . ?
C12 C11 H11B 110.3 . . ?
O4 C11 H11B 110.3 . . ?
H11A C11 H11B 108.6 . . ?
C11 C12 H12A 109.5 . . ?
C11 C12 H12B 109.5 . . ?
H12A C12 H12B 109.5 . . ?
C11 C12 H12C 109.5 . . ?
H12A C12 H12C 109.5 . . ?
H12B C12 H12C 109.5 . . ?
C86 C87 H87A 109.5 . . ?
C86 C87 H87B 109.5 . . ?
H87A C87 H87B 109.5 . . ?
C86 C87 H87C 109.5 . . ?
H87A C87 H87C 109.5 . . ?
H87B C87 H87C 109.5 . . ?
C87 C86 O20 109.9(6) . . ?
C87 C86 H86A 109.7 . . ?
O20 C86 H86A 109.7 . . ?
C87 C86 H86B 109.7 . . ?
O20 C86 H86B 109.7 . . ?
H86A C86 H86B 108.2 . . ?
C71 C70 C69 123.0(9) . . ?
C71 C70 N8 111.4(11) . . ?
C69 C70 N8 125.3(11) . . ?
C68 C69 C70 120.6(10) . . ?
C68 C69 H69 119.7 . . ?
C70 C69 H69 119.7 . . ?
C70 C71 C66 113.0(11) . . ?
C70 C71 H71 123.5 . . ?
C66 C71 H71 123.5 . . ?
O24 C98 H98A 109.5 . . ?
O24 C98 H98B 109.5 . . ?
H98A C98 H98B 109.5 . . ?
O24 C98 H98C 109.5 . . ?
H98A C98 H98C 109.5 . . ?
H98B C98 H98C 109.5 . . ?
C90 C89 O22 106.4(11) . . ?
C90 C89 H89A 110.4 . . ?
O22 C89 H89A 110.4 . . ?
C90 C89 H89B 110.4 . . ?
O22 C89 H89B 110.4 . . ?
H89A C89 H89B 108.6 . . ?
C89 C90 H90A 109.5 . . ?
C89 C90 H90B 109.5 . . ?
H90A C90 H90B 109.5 . . ?
C89 C90 H90C 109.5 . . ?
H90A C90 H90C 109.5 . . ?
H90B C90 H90C 109.5 . . ?
C34 C35 H35A 109.5 . . ?
C34 C35 H35B 109.5 . . ?
H35A C35 H35B 109.5 . . ?
C34 C35 H35C 109.5 . . ?
H35A C35 H35C 109.5 . . ?
H35B C35 H35C 109.5 . . ?
C63 C64 H64A 109.5 . . ?
C63 C64 H64B 109.5 . . ?
H64A C64 H64B 109.5 . . ?
C63 C64 H64C 109.5 . . ?
H64A C64 H64C 109.5 . . ?
H64B C64 H64C 109.5 . . ?
C24 C23 C22 120.6(11) . . ?
C24 C23 H23 119.7 . . ?
C22 C23 H23 119.7 . . ?
C23 C24 C25 122.5(11) . . ?
C23 C24 H24 118.8 . . ?
C25 C24 H24 118.8 . . ?
C24 C25 C26 117.7(10) . . ?
C24 C25 H25 121.1 . . ?
C26 C25 H25 121.1 . . ?
N11 N12 C100 108.0(17) . . ?
C61 C60 O14 109.5(11) . . ?
C61 C60 H60A 109.8 . . ?
O14 C60 H60A 109.8 . . ?
C61 C60 H60B 109.8 . . ?
O14 C60 H60B 109.8 . . ?
H60A C60 H60B 108.2 . . ?
C60 C61 H61A 109.5 . . ?
C60 C61 H61B 109.5 . . ?
H61A C61 H61B 109.5 . . ?
C60 C61 H61C 109.5 . . ?
H61A C61 H61C 109.5 . . ?
H61B C61 H61C 109.5 . . ?
C99 C100 C102 120.0 . . ?
C99 C100 N12 129.8(12) . . ?
C102 C100 N12 109.7(11) . . ?
C100 C99 C101 120.0 . . ?
C100 C99 H99 120.0 . . ?
C101 C99 H99 120.0 . . ?
C104 C101 C99 120.0 . . ?
C104 C101 H101 120.0 . . ?
C99 C101 H101 120.0 . . ?
C101 C104 C103 120.0 . . ?
C101 C104 H104 120.0 . . ?
C103 C104 H104 120.0 . . ?
C104 C103 C102 120.0 . . ?
C104 C103 H103 120.0 . . ?
C102 C103 H103 120.0 . . ?
C103 C102 C100 120.0 . . ?
C103 C102 H102 120.0 . . ?
C100 C102 H102 120.0 . . ?
N12A N11A C94 93.6(17) . . ?
N11A N12A C105 102.1(17) . . ?
C99A C105 C1D 120.0 . . ?
C99A C105 N12A 119.75(12) . . ?
C1D C105 N12A 119.76(12) . . ?
C105 C99A C1A 120.0 . . ?
C105 C99A H99A 120.0 . . ?
C1A C99A H99A 120.0 . . ?
C1B C1A C99A 120.0 . . ?
C1B C1A H1A 120.0 . . ?
C99A C1A H1A 120.0 . . ?
C1A C1B C1C 120.0 . . ?
C1A C1B H1B 120.0 . . ?
C1C C1B H1B 120.0 . . ?
C1D C1C C1B 120.0 . . ?
C1D C1C H1C 120.0 . . ?
C1B C1C H1C 120.0 . . ?
C1C C1D C105 120.0 . . ?
C1C C1D H1D 120.0 . . ?
C105 C1D H1D 120.0 . . ?
C78A C73A C74A 120.0 . . ?
C78A C73A N9A 115.8(10) . . ?
C74A C73A N9A 124.1(10) . . ?
C73A C78A C77A 120.0 . . ?
C73A C78A H78A 120.0 . . ?
C77A C78A H78A 120.0 . . ?
C78A C77A C76A 120.0 . . ?
C78A C77A H77A 120.0 . . ?
C76A C77A H77A 120.0 . . ?
C77A C76A C75A 120.0 . . ?
C77A C76A H76A 120.0 . . ?
C75A C76A H76A 120.0 . . ?
C74A C75A C76A 120.0 . . ?
C74A C75A H75A 120.0 . . ?
C76A C75A H75A 120.0 . . ?
C75A C74A C73A 120.0 . . ?
C75A C74A H74A 120.0 . . ?
C73A C74A H74A 120.0 . . ?
N9A N8A C70A 114.6(15) . . ?
N8A N9A C73A 112.0(15) . . ?
C71A C70A C69A 120.5(12) . . ?
C71A C70A N8A 122.9(15) . . ?
C69A C70A N8A 116.5(14) . . ?
C70A C71A C66 127.3(13) . . ?
C70A C71A H71A 116.3 . . ?
C66 C71A H71A 116.3 . . ?
C68A C69A C70A 117.4(15) . . ?
C68A C69A H69A 121.3 . . ?
C70A C69A H69A 121.3 . . ?
O18A C68A C69A 121.5(13) . . ?
O18A C68A C67 118.5(13) . . ?
C69A C68A C67 119.9(14) . . ?
C68A O18A C72A 114.0(18) . . ?
O18A C72A H72D 109.5 . . ?
O18A C72A H72E 109.5 . . ?
H72D C72A H72E 109.5 . . ?
O18A C72A H72F 109.5 . . ?
H72D C72A H72F 109.5 . . ?
H72E C72A H72F 109.5 . . ?

loop_
_geom_bond_atom_site_label_1
_geom_bond_atom_site_label_2
_geom_bond_distance
_geom_bond_site_symmetry_2
_geom_bond_publ_flag
Zn1 O5 1.912(3) . ?
Zn1 O11 1.917(3) . ?
Zn1 N1 2.009(3) . ?
Zn1 N4 2.012(4) . ?
O11 C41 1.302(5) . ?
N1 C13 1.303(5) . ?
N1 C1 1.418(5) . ?
O5 C15 1.294(5) . ?
O6 C16 1.359(5) . ?
O6 C20 1.423(6) . ?
O2 C7 1.312(6) . ?
O2 C8 1.457(6) . ?
C15 C14 1.418(6) . ?
C15 C16 1.433(6) . ?
O12 C42 1.360(6) . ?
O12 C46 1.434(6) . ?
C13 C14 1.419(6) . ?
C13 H13 0.9300 . ?
N2 N3 1.250(6) . ?
N2 C18 1.421(6) . ?
C6 C1 1.382(6) . ?
C6 C5 1.384(6) . ?
C6 H6 0.9300 . ?
C27 C28 1.383(6) . ?
C27 C32 1.389(6) . ?
C27 N4 1.439(6) . ?
C45 C44 1.346(7) . ?
C45 C40 1.419(6) . ?
C45 H45 0.9300 . ?
O1 C7 1.206(6) . ?
C40 C41 1.399(6) . ?
C40 C39 1.425(6) . ?
O4 C10 1.306(6) . ?
O4 C11 1.456(7) . ?
N5 N6 1.231(6) . ?
N5 C44 1.427(6) . ?
C5 C4 1.390(6) . ?
C5 C10 1.486(7) . ?
C31 C32 1.378(7) . ?
C31 C30 1.380(7) . ?
C31 C36 1.493(8) . ?
C4 C3 1.373(6) . ?
C4 H4 0.9300 . ?
C32 H32 0.9300 . ?
C14 C19 1.426(6) . ?
O10 C36 1.311(7) . ?
O10 C37 1.458(7) . ?
C39 N4 1.303(5) . ?
C39 H39 0.9300 . ?
C7 C3 1.497(7) . ?
C28 C29 1.379(7) . ?
C28 H28 0.9300 . ?
C16 C17 1.370(6) . ?
C2 C3 1.378(6) . ?
C2 C1 1.400(6) . ?
C2 H2 0.9300 . ?
N6 C47 1.462(7) . ?
C18 C19 1.354(7) . ?
C18 C17 1.403(7) . ?
C19 H19 0.9300 . ?
C17 H17 0.9300 . ?
C43 C42 1.382(6) . ?
C43 C44 1.393(7) . ?
C43 H43 0.9300 . ?
O9 C36 1.215(7) . ?
O3 C10 1.205(6) . ?
O8 C33 1.325(8) . ?
O8 C34 1.471(9) . ?
C21 C22 1.324(10) . ?
C21 C26 1.370(10) . ?
C21 N3 1.442(7) . ?
O7 C33 1.186(7) . ?
C52 C47 1.362(8) . ?
C52 C51 1.374(8) . ?
C52 H52 0.9300 . ?
C33 C29 1.484(8) . ?
C34 C35 1.140(14) . ?
C34 H34A 0.9700 . ?
C34 H34B 0.9700 . ?
C22 C23 1.415(10) . ?
C22 H22 0.9300 . ?
C41 C42 1.429(6) . ?
Zn2 O17 1.906(3) . ?
Zn2 O23 1.908(3) . ?
Zn2 N10 1.996(4) . ?
Zn2 N7 2.005(4) . ?
O23 C97 1.299(5) . ?
N10 C91 1.301(6) . ?
N10 C79 1.436(6) . ?
O17 C67 1.287(6) . ?
N7 C65 1.298(6) . ?
N7 C53 1.425(7) . ?
O24 C96 1.374(6) . ?
O24 C98 1.434(6) . ?
C84 C83 1.381(7) . ?
C84 C79 1.415(7) . ?
C84 H84 0.9300 . ?
C79 C80 1.362(7) . ?
C93 C94 1.332(8) . ?
C93 C92 1.398(7) . ?
C93 H93 0.9300 . ?
O20 C85 1.340(8) . ?
O20 C86 1.466(7) . ?
C92 C97 1.409(7) . ?
C92 C91 1.416(7) . ?
C54 C53 1.383(8) . ?
C54 C55 1.398(8) . ?
C54 H54 0.9300 . ?
O18 C68 1.349(14) . ?
O18 C72 1.404(13) . ?
O19 C85 1.203(7) . ?
O16 C62 1.306(10) . ?
O16 C63 1.450(8) . ?
C95 C96 1.363(7) . ?
C95 C94 1.393(9) . ?
C95 H95 0.9300 . ?
C66 C67 1.417(8) . ?
C66 C71 1.420(11) . ?
C66 C65 1.420(8) . ?
C66 C71A 1.466(14) . ?
O15 C62 1.197(9) . ?
C58 C57 1.377(9) . ?
C58 C53 1.383(7) . ?
C58 H58 0.9300 . ?
C68 C69 1.358(14) . ?
C68 C67 1.460(12) . ?
C73 C78 1.3900 . ?
C73 C74 1.3900 . ?
C73 N9 1.424(10) . ?
C78 C77 1.3900 . ?
C78 H78 0.9300 . ?
C77 C76 1.3900 . ?
C77 H77 0.9300 . ?
C76 C75 1.3900 . ?
C76 H76 0.9300 . ?
C75 C74 1.3900 . ?
C75 H75 0.9300 . ?
C74 H74 0.9300 . ?
C81 C80 1.378(7) . ?
C81 C82 1.385(8) . ?
C81 C88 1.475(10) . ?
C94 N11 1.41(2) . ?
C94 N11A 1.71(2) . ?
O14 C59 1.308(9) . ?
O14 C60 1.488(11) . ?
C55 C56 1.370(9) . ?
C55 C59 1.458(10) . ?
C82 C83 1.375(8) . ?
C82 H82 0.9300 . ?
C56 C57 1.383(9) . ?
C56 H56 0.9300 . ?
N8 N9 1.248(13) . ?
N8 C70 1.439(11) . ?
O22 C88 1.315(9) . ?
O22 C89 1.492(11) . ?
O13 C59 1.207(9) . ?
C62 C57 1.491(10) . ?
N11 N12 1.081(15) . ?
O21 C88 1.194(9) . ?
C38 C37 1.454(9) . ?
C38 H38A 0.9600 . ?
C38 H38B 0.9600 . ?
C38 H38C 0.9600 . ?
C80 H80 0.9300 . ?
C97 C96 1.431(7) . ?
C83 C85 1.506(8) . ?
C30 C29 1.374(7) . ?
C30 H30 0.9300 . ?
C67 C68A 1.462(15) . ?
C65 H65 0.9300 . ?
C46 H46A 0.9600 . ?
C46 H46B 0.9600 . ?
C46 H46C 0.9600 . ?
C8 C9 1.437(10) . ?
C8 H8A 0.9700 . ?
C8 H8B 0.9700 . ?
C47 C48 1.360(8) . ?
C20 H20A 0.9600 . ?
C20 H20B 0.9600 . ?
C20 H20C 0.9600 . ?
C37 H37A 0.9700 . ?
C37 H37B 0.9700 . ?
C91 H91 0.9300 . ?
C26 C25 1.419(12) . ?
C26 H26 0.9300 . ?
C72 H72A 0.9600 . ?
C72 H72B 0.9600 . ?
C72 H72C 0.9600 . ?
C63 C64 1.372(15) . ?
C63 H63A 0.9700 . ?
C63 H63B 0.9700 . ?
C49 C50 1.340(10) . ?
C49 C48 1.376(9) . ?
C49 H49 0.9300 . ?
C51 C50 1.366(10) . ?
C51 H51 0.9300 . ?
C50 H50 0.9300 . ?
C48 H48 0.9300 . ?
C9 H9A 0.9600 . ?
C9 H9B 0.9600 . ?
C9 H9C 0.9600 . ?
C11 C12 1.418(10) . ?
C11 H11A 0.9700 . ?
C11 H11B 0.9700 . ?
C12 H12A 0.9600 . ?
C12 H12B 0.9600 . ?
C12 H12C 0.9600 . ?
C87 C86 1.444(10) . ?
C87 H87A 0.9600 . ?
C87 H87B 0.9600 . ?
C87 H87C 0.9600 . ?
C86 H86A 0.9700 . ?
C86 H86B 0.9700 . ?
C70 C71 1.397(15) . ?
C70 C69 1.417(14) . ?
C69 H69 0.9300 . ?
C71 H71 0.9300 . ?
C98 H98A 0.9600 . ?
C98 H98B 0.9600 . ?
C98 H98C 0.9600 . ?
C89 C90 1.361(17) . ?
C89 H89A 0.9700 . ?
C89 H89B 0.9700 . ?
C90 H90A 0.9600 . ?
C90 H90B 0.9600 . ?
C90 H90C 0.9600 . ?
C35 H35A 0.9600 . ?
C35 H35B 0.9600 . ?
C35 H35C 0.9600 . ?
C64 H64A 0.9600 . ?
C64 H64B 0.9600 . ?
C64 H64C 0.9600 . ?
C23 C24 1.284(14) . ?
C23 H23 0.9300 . ?
C24 C25 1.353(14) . ?
C24 H24 0.9300 . ?
C25 H25 0.9300 . ?
N12 C100 1.550(15) . ?
C60 C61 1.313(15) . ?
C60 H60A 0.9700 . ?
C60 H60B 0.9700 . ?
C61 H61A 0.9600 . ?
C61 H61B 0.9600 . ?
C61 H61C 0.9600 . ?
C100 C99 1.3900 . ?
C100 C102 1.3900 . ?
C99 C101 1.3900 . ?
C99 H99 0.9300 . ?
C101 C104 1.3900 . ?
C101 H101 0.9300 . ?
C104 C103 1.3900 . ?
C104 H104 0.9300 . ?
C103 C102 1.3900 . ?
C103 H103 0.9300 . ?
C102 H102 0.9300 . ?
N11A N12A 1.043(15) . ?
N12A C105 1.559(15) . ?
C105 C99A 1.3900 . ?
C105 C1D 1.3900 . ?
C99A C1A 1.3900 . ?
C99A H99A 0.9300 . ?
C1A C1B 1.3900 . ?
C1A H1A 0.9300 . ?
C1B C1C 1.3900 . ?
C1B H1B 0.9300 . ?
C1C C1D 1.3900 . ?
C1C H1C 0.9300 . ?
C1D H1D 0.9300 . ?
C73A C78A 1.3900 . ?
C73A C74A 1.3900 . ?
C73A N9A 1.428(14) . ?
C78A C77A 1.3900 . ?
C78A H78A 0.9300 . ?
C77A C76A 1.3900 . ?
C77A H77A 0.9300 . ?
C76A C75A 1.3900 . ?
C76A H76A 0.9300 . ?
C75A C74A 1.3900 . ?
C75A H75A 0.9300 . ?
C74A H74A 0.9300 . ?
N8A N9A 1.26(2) . ?
N8A C70A 1.449(14) . ?
C70A C71A 1.394(16) . ?
C70A C69A 1.411(17) . ?
C71A H71A 0.9300 . ?
C69A C68A 1.380(16) . ?
C69A H69A 0.9300 . ?
C68A O18A 1.361(15) . ?
O18A C72A 1.421(15) . ?
C72A H72D 0.9600 . ?
C72A H72E 0.9600 . ?
C72A H72F 0.9600 . ?

loop_
_geom_torsion_atom_site_label_1
_geom_torsion_atom_site_label_2
_geom_torsion_atom_site_label_3
_geom_torsion_atom_site_label_4
_geom_torsion
_geom_torsion_site_symmetry_1
_geom_torsion_site_symmetry_2
_geom_torsion_site_symmetry_3
_geom_torsion_site_symmetry_4
_geom_torsion_publ_flag
Zn1 O5 C15 C14 5.0(7) . . . . ?
Zn1 O5 C15 C16 -175.0(3) . . . . ?
C1 N1 C13 C14 176.5(4) . . . . ?
Zn1 N1 C13 C14 -2.5(7) . . . . ?
C44 C45 C40 C41 1.6(7) . . . . ?
C44 C45 C40 C39 -178.4(4) . . . . ?
C1 C6 C5 C4 -2.9(7) . . . . ?
C1 C6 C5 C10 177.2(5) . . . . ?
C6 C5 C4 C3 1.4(7) . . . . ?
C10 C5 C4 C3 -178.8(5) . . . . ?
C30 C31 C32 C27 0.8(7) . . . . ?
C36 C31 C32 C27 -176.2(4) . . . . ?
C28 C27 C32 C31 0.2(7) . . . . ?
N4 C27 C32 C31 178.6(4) . . . . ?
O5 C15 C14 C13 0.5(7) . . . . ?
C16 C15 C14 C13 -179.6(4) . . . . ?
O5 C15 C14 C19 178.6(4) . . . . ?
C16 C15 C14 C19 -1.4(7) . . . . ?
N1 C13 C14 C15 -1.6(8) . . . . ?
N1 C13 C14 C19 -179.8(5) . . . . ?
C41 C40 C39 N4 -9.1(7) . . . . ?
C45 C40 C39 N4 171.0(4) . . . . ?
C8 O2 C7 O1 0.7(8) . . . . ?
C8 O2 C7 C3 179.2(5) . . . . ?
C32 C27 C28 C29 -1.0(7) . . . . ?
N4 C27 C28 C29 -179.5(4) . . . . ?
C20 O6 C16 C17 8.3(7) . . . . ?
C20 O6 C16 C15 -171.4(5) . . . . ?
O5 C15 C16 O6 2.3(6) . . . . ?
C14 C15 C16 O6 -177.7(4) . . . . ?
O5 C15 C16 C17 -177.5(4) . . . . ?
C14 C15 C16 C17 2.6(7) . . . . ?
C44 N5 N6 C47 -180.0(4) . . . . ?
N3 N2 C18 C19 173.2(5) . . . . ?
N3 N2 C18 C17 -7.2(8) . . . . ?
C17 C18 C19 C14 0.6(8) . . . . ?
N2 C18 C19 C14 -179.7(4) . . . . ?
C15 C14 C19 C18 -0.1(7) . . . . ?
C13 C14 C19 C18 178.2(5) . . . . ?
O6 C16 C17 C18 178.1(5) . . . . ?
C15 C16 C17 C18 -2.1(8) . . . . ?
C19 C18 C17 C16 0.5(8) . . . . ?
N2 C18 C17 C16 -179.1(5) . . . . ?
C34 O8 C33 O7 -2.0(14) . . . . ?
C34 O8 C33 C29 177.0(9) . . . . ?
C33 O8 C34 C35 160.5(16) . . . . ?
C26 C21 C22 C23 -0.5(15) . . . . ?
N3 C21 C22 C23 -178.3(9) . . . . ?
Zn1 O11 C41 C40 14.2(6) . . . . ?
Zn1 O11 C41 C42 -166.3(3) . . . . ?
C45 C40 C41 O11 179.7(4) . . . . ?
C39 C40 C41 O11 -0.3(7) . . . . ?
C45 C40 C41 C42 0.2(6) . . . . ?
C39 C40 C41 C42 -179.8(4) . . . . ?
C83 C84 C79 C80 -1.8(7) . . . . ?
C83 C84 C79 N10 -179.2(4) . . . . ?
C91 N10 C79 C80 162.4(5) . . . . ?
Zn2 N10 C79 C80 -16.7(6) . . . . ?
C91 N10 C79 C84 -20.2(7) . . . . ?
Zn2 N10 C79 C84 160.7(4) . . . . ?
C94 C93 C92 C97 -1.7(9) . . . . ?
C94 C93 C92 C91 177.2(6) . . . . ?
C72 O18 C68 C69 -13(5) . . . . ?
C72 O18 C68 C67 169(2) . . . . ?
C74 C73 C78 C77 0.0 . . . . ?
N9 C73 C78 C77 -174.6(13) . . . . ?
C73 C78 C77 C76 0.0 . . . . ?
C78 C77 C76 C75 0.0 . . . . ?
C77 C76 C75 C74 0.0 . . . . ?
C76 C75 C74 C73 0.0 . . . . ?
C78 C73 C74 C75 0.0 . . . . ?
N9 C73 C74 C75 174.2(14) . . . . ?
C92 C93 C94 C95 1.8(10) . . . . ?
C92 C93 C94 N11 -172.2(11) . . . . ?
C92 C93 C94 N11A 176.6(10) . . . . ?
C96 C95 C94 C93 -0.4(10) . . . . ?
C96 C95 C94 N11 173.5(11) . . . . ?
C96 C95 C94 N11A -173.3(14) . . . . ?
C53 C54 C55 C56 0.0(9) . . . . ?
C53 C54 C55 C59 -177.9(6) . . . . ?
C80 C81 C82 C83 -0.7(9) . . . . ?
C88 C81 C82 C83 179.8(6) . . . . ?
C54 C55 C56 C57 0.3(9) . . . . ?
C59 C55 C56 C57 178.3(6) . . . . ?
C63 O16 C62 O15 -1.5(11) . . . . ?
C63 O16 C62 C57 -179.9(5) . . . . ?
C93 C94 N11 N12 177(2) . . . . ?
C95 C94 N11 N12 3(3) . . . . ?
C70 N8 N9 C73 -179.8(13) . . . . ?
C78 C73 N9 N8 179.3(9) . . . . ?
C74 C73 N9 N8 4.9(14) . . . . ?
C89 O22 C88 O21 4.1(14) . . . . ?
C89 O22 C88 C81 -176.9(9) . . . . ?
C80 C81 C88 O21 179.0(8) . . . . ?
C82 C81 C88 O21 -1.5(12) . . . . ?
C80 C81 C88 O22 0.1(10) . . . . ?
C82 C81 C88 O22 179.6(6) . . . . ?
C55 C54 C53 C58 -1.5(8) . . . . ?
C55 C54 C53 N7 -179.9(5) . . . . ?
C57 C58 C53 C54 2.7(8) . . . . ?
C57 C58 C53 N7 -179.0(5) . . . . ?
C65 N7 C53 C54 -152.1(5) . . . . ?
Zn2 N7 C53 C54 27.5(6) . . . . ?
C65 N7 C53 C58 29.5(7) . . . . ?
Zn2 N7 C53 C58 -150.8(4) . . . . ?
C60 O14 C59 O13 -1.9(14) . . . . ?
C60 O14 C59 C55 178.9(9) . . . . ?
C56 C55 C59 O13 -10.1(12) . . . . ?
C54 C55 C59 O13 167.8(8) . . . . ?
C56 C55 C59 O14 169.1(7) . . . . ?
C54 C55 C59 O14 -13.0(10) . . . . ?
C53 C58 C57 C56 -2.4(9) . . . . ?
C53 C58 C57 C62 177.1(5) . . . . ?
C55 C56 C57 C58 0.9(9) . . . . ?
C55 C56 C57 C62 -178.7(6) . . . . ?
O15 C62 C57 C58 173.8(7) . . . . ?
O16 C62 C57 C58 -7.6(9) . . . . ?
O15 C62 C57 C56 -6.6(10) . . . . ?
O16 C62 C57 C56 171.9(6) . . . . ?
C84 C79 C80 C81 2.2(8) . . . . ?
N10 C79 C80 C81 179.8(5) . . . . ?
C82 C81 C80 C79 -1.0(9) . . . . ?
C88 C81 C80 C79 178.5(6) . . . . ?
C40 C39 N4 C27 -176.0(4) . . . . ?
C40 C39 N4 Zn1 2.4(6) . . . . ?
C28 C27 N4 C39 -163.5(4) . . . . ?
C32 C27 N4 C39 18.1(6) . . . . ?
C28 C27 N4 Zn1 18.1(5) . . . . ?
C32 C27 N4 Zn1 -160.3(3) . . . . ?
Zn2 O23 C97 C92 -11.1(7) . . . . ?
Zn2 O23 C97 C96 168.6(3) . . . . ?
C93 C92 C97 O23 -179.9(5) . . . . ?
C91 C92 C97 O23 1.3(8) . . . . ?
C93 C92 C97 C96 0.4(7) . . . . ?
C91 C92 C97 C96 -178.4(5) . . . . ?
C5 C6 C1 C2 3.3(7) . . . . ?
C5 C6 C1 N1 -178.8(4) . . . . ?
C3 C2 C1 C6 -2.2(7) . . . . ?
C3 C2 C1 N1 -180.0(4) . . . . ?
C13 N1 C1 C6 155.2(4) . . . . ?
Zn1 N1 C1 C6 -25.8(5) . . . . ?
C13 N1 C1 C2 -27.0(7) . . . . ?
Zn1 N1 C1 C2 152.0(4) . . . . ?
C46 O12 C42 C43 0.7(7) . . . . ?
C46 O12 C42 C41 178.9(5) . . . . ?
C44 C43 C42 O12 179.8(4) . . . . ?
C44 C43 C42 C41 1.7(7) . . . . ?
O11 C41 C42 O12 0.4(6) . . . . ?
C40 C41 C42 O12 179.9(4) . . . . ?
O11 C41 C42 C43 178.6(4) . . . . ?
C40 C41 C42 C43 -1.8(7) . . . . ?
C81 C82 C83 C84 1.1(9) . . . . ?
C81 C82 C83 C85 -175.8(5) . . . . ?
C79 C84 C83 C82 0.1(8) . . . . ?
C79 C84 C83 C85 176.8(5) . . . . ?
C40 C45 C44 C43 -1.8(7) . . . . ?
C40 C45 C44 N5 177.6(4) . . . . ?
C42 C43 C44 C45 0.1(7) . . . . ?
C42 C43 C44 N5 -179.2(5) . . . . ?
N6 N5 C44 C45 -177.5(5) . . . . ?
N6 N5 C44 C43 1.8(7) . . . . ?
C18 N2 N3 C21 177.0(5) . . . . ?
C22 C21 N3 N2 -8.9(11) . . . . ?
C26 C21 N3 N2 173.2(6) . . . . ?
C32 C31 C30 C29 -0.9(8) . . . . ?
C36 C31 C30 C29 176.2(5) . . . . ?
Zn2 O17 C67 C66 -7.2(7) . . . . ?
Zn2 O17 C67 C68 175.2(18) . . . . ?
Zn2 O17 C67 C68A 170(3) . . . . ?
C71 C66 C67 O17 179.3(11) . . . . ?
C65 C66 C67 O17 2.0(9) . . . . ?
C71A C66 C67 O17 -177.7(13) . . . . ?
C71 C66 C67 C68 -3(2) . . . . ?
C65 C66 C67 C68 179.8(17) . . . . ?
C65 C66 C67 C68A -175(3) . . . . ?
C71A C66 C67 C68A 5(3) . . . . ?
O18 C68 C67 O17 -3(3) . . . . ?
C69 C68 C67 O17 178.8(19) . . . . ?
O18 C68 C67 C66 179(2) . . . . ?
C69 C68 C67 C66 1(3) . . . . ?
C31 C30 C29 C28 0.1(8) . . . . ?
C31 C30 C29 C33 -180.0(5) . . . . ?
C27 C28 C29 C30 0.9(8) . . . . ?
C27 C28 C29 C33 -179.1(5) . . . . ?
O7 C33 C29 C30 -6.1(11) . . . . ?
O8 C33 C29 C30 174.9(6) . . . . ?
O7 C33 C29 C28 173.8(7) . . . . ?
O8 C33 C29 C28 -5.2(9) . . . . ?
C94 C95 C96 O24 -179.5(6) . . . . ?
C94 C95 C96 C97 -0.9(9) . . . . ?
C98 O24 C96 C95 -2.5(8) . . . . ?
C98 O24 C96 C97 178.7(5) . . . . ?
O23 C97 C96 C95 -178.9(5) . . . . ?
C92 C97 C96 C95 0.8(8) . . . . ?
O23 C97 C96 O24 0.0(7) . . . . ?
C92 C97 C96 O24 179.7(4) . . . . ?
C37 O10 C36 O9 -8.6(9) . . . . ?
C37 O10 C36 C31 171.7(5) . . . . ?
C32 C31 C36 O9 -178.1(5) . . . . ?
C30 C31 C36 O9 4.9(8) . . . . ?
C32 C31 C36 O10 1.6(7) . . . . ?
C30 C31 C36 O10 -175.5(5) . . . . ?
C53 N7 C65 C66 -178.8(5) . . . . ?
Zn2 N7 C65 C66 1.6(7) . . . . ?
C67 C66 C65 N7 0.9(9) . . . . ?
C71 C66 C65 N7 -176.9(10) . . . . ?
C71A C66 C65 N7 -179.5(15) . . . . ?
C7 O2 C8 C9 175.9(7) . . . . ?
C51 C52 C47 C48 1.0(10) . . . . ?
C51 C52 C47 N6 -179.5(6) . . . . ?
N5 N6 C47 C48 -179.1(5) . . . . ?
N5 N6 C47 C52 1.4(8) . . . . ?
C86 O20 C85 O19 6.5(9) . . . . ?
C86 O20 C85 C83 -174.4(5) . . . . ?
C82 C83 C85 O19 -2.8(9) . . . . ?
C84 C83 C85 O19 -179.6(6) . . . . ?
C82 C83 C85 O20 178.2(5) . . . . ?
C84 C83 C85 O20 1.4(8) . . . . ?
C36 O10 C37 C38 168.3(6) . . . . ?
C5 C4 C3 C2 -0.3(7) . . . . ?
C5 C4 C3 C7 177.6(4) . . . . ?
C1 C2 C3 C4 0.7(7) . . . . ?
C1 C2 C3 C7 -177.1(4) . . . . ?
O1 C7 C3 C4 2.6(8) . . . . ?
O2 C7 C3 C4 -175.9(4) . . . . ?
O1 C7 C3 C2 -179.5(5) . . . . ?
O2 C7 C3 C2 2.0(7) . . . . ?
C79 N10 C91 C92 176.0(5) . . . . ?
Zn2 N10 C91 C92 -4.9(7) . . . . ?
C93 C92 C91 N10 -171.0(5) . . . . ?
C97 C92 C91 N10 7.9(8) . . . . ?
C22 C21 C26 C25 -1.9(13) . . . . ?
N3 C21 C26 C25 176.1(8) . . . . ?
C62 O16 C63 C64 -166.3(11) . . . . ?
C47 C52 C51 C50 -0.2(11) . . . . ?
C48 C49 C50 C51 0.7(13) . . . . ?
C52 C51 C50 C49 -0.6(13) . . . . ?
C52 C47 C48 C49 -0.9(10) . . . . ?
N6 C47 C48 C49 179.5(6) . . . . ?
C50 C49 C48 C47 0.1(12) . . . . ?
C11 O4 C10 O3 -1.1(9) . . . . ?
C11 O4 C10 C5 177.3(5) . . . . ?
C6 C5 C10 O3 -156.9(6) . . . . ?
C4 C5 C10 O3 23.3(9) . . . . ?
C6 C5 C10 O4 24.7(7) . . . . ?
C4 C5 C10 O4 -155.2(5) . . . . ?
C10 O4 C11 C12 -170.7(7) . . . . ?
C85 O20 C86 C87 -171.7(6) . . . . ?
N9 N8 C70 C71 -179.6(13) . . . . ?
N9 N8 C70 C69 7(2) . . . . ?
O18 C68 C69 C70 -179(3) . . . . ?
C67 C68 C69 C70 -1(4) . . . . ?
C71 C70 C69 C68 3(3) . . . . ?
N8 C70 C69 C68 176(2) . . . . ?
C69 C70 C71 C66 -5(2) . . . . ?
N8 C70 C71 C66 -178.3(13) . . . . ?
C67 C66 C71 C70 5(2) . . . . ?
C65 C66 C71 C70 -177.6(13) . . . . ?
C88 O22 C89 C90 -166.0(15) . . . . ?
C21 C22 C23 C24 2(2) . . . . ?
C22 C23 C24 C25 0(2) . . . . ?
C23 C24 C25 C26 -2(2) . . . . ?
C21 C26 C25 C24 3.1(16) . . . . ?
C94 N11 N12 C100 -176.1(16) . . . . ?
C59 O14 C60 C61 -176.2(18) . . . . ?
N11 N12 C100 C99 -13(3) . . . . ?
N11 N12 C100 C102 175.3(18) . . . . ?
C102 C100 C99 C101 0.0 . . . . ?
N12 C100 C99 C101 -171.2(19) . . . . ?
C100 C99 C101 C104 0.0 . . . . ?
C99 C101 C104 C103 0.0 . . . . ?
C101 C104 C103 C102 0.0 . . . . ?
C104 C103 C102 C100 0.0 . . . . ?
C99 C100 C102 C103 0.0 . . . . ?
N12 C100 C102 C103 172.8(15) . . . . ?
C93 C94 N11A N12A -170(2) . . . . ?
C95 C94 N11A N12A 4(3) . . . . ?
C94 N11A N12A C105 -178.8(16) . . . . ?
N11A N12A C105 C99A -177(2) . . . . ?
N11A N12A C105 C1D -5(3) . . . . ?
C1D C105 C99A C1A 0.0 . . . . ?
N12A C105 C99A C1A 171.9(18) . . . . ?
C105 C99A C1A C1B 0.0 . . . . ?
C99A C1A C1B C1C 0.0 . . . . ?
C1A C1B C1C C1D 0.0 . . . . ?
C1B C1C C1D C105 0.0 . . . . ?
C99A C105 C1D C1C 0.0 . . . . ?
N12A C105 C1D C1C -171.9(18) . . . . ?
C74A C73A C78A C77A 0.0 . . . . ?
N9A C73A C78A C77A 178(2) . . . . ?
C73A C78A C77A C76A 0.0 . . . . ?
C78A C77A C76A C75A 0.0 . . . . ?
C77A C76A C75A C74A 0.0 . . . . ?
C76A C75A C74A C73A 0.0 . . . . ?
C78A C73A C74A C75A 0.0 . . . . ?
N9A C73A C74A C75A -178(2) . . . . ?
C70A N8A N9A C73A 174.0(19) . . . . ?
C78A C73A N9A N8A -163.0(14) . . . . ?
C74A C73A N9A N8A 15(2) . . . . ?
N9A N8A C70A C71A 0(3) . . . . ?
N9A N8A C70A C69A 178.9(19) . . . . ?
C69A C70A C71A C66 2(4) . . . . ?
N8A C70A C71A C66 -179(2) . . . . ?
C67 C66 C71A C70A -4(3) . . . . ?
C65 C66 C71A C70A 176.6(19) . . . . ?
C71A C70A C69A C68A -1(4) . . . . ?
N8A C70A C69A C68A 179(3) . . . . ?
C70A C69A C68A O18A -180(4) . . . . ?
C70A C69A C68A C67 3(6) . . . . ?
O17 C67 C68A O18A 0(5) . . . . ?
C66 C67 C68A O18A 177(3) . . . . ?
O17 C67 C68A C69A 177(3) . . . . ?
C66 C67 C68A C69A -5(6) . . . . ?
C69A C68A O18A C72A 2(6) . . . . ?
C67 C68A O18A C72A 179(4) . . . . ?
